data_4345981
loop_
_publ_author_name
'Alex I. Wixtrom'
'Yanwu Shao'
'Dahee Jung'
'Charles W. Machan'
'Shaunt N. Kevork'
'Elaine A. Qian'
'Jonathan C. Axtell'
'Saeed I. Khan'
'Clifford P. Kubiak'
'Alexander M. Spokoyny'

_publ_section_title
;
 Rapid Synthesis of Redox-Active Dodecaborane B12(OR)12 Clusters Under
 Ambient Conditions
;
_journal_name_full 'Inorganic Chemistry Frontiers'
_journal_page_first 711
_journal_page_last 717
_journal_paper_doi 10.1039/C5QI00263J
_journal_volume 3
_journal_year 2016
_chemical_formula_moiety 'C96 H72 B12 F36 O12'
_chemical_formula_sum 'C96 H72 B12 F36 O12'
_chemical_formula_weight 2231.25
_space_group_crystal_system monoclinic
_space_group_IT_number 14
_space_group_name_Hall '-P 2yn'
_space_group_name_H-M_alt 'P 1 21/n 1'
_symmetry_space_group_name_Hall '-P 2yn'
_symmetry_space_group_name_H-M 'P 1 21/n 1'
_atom_sites_solution_hydrogens geom
_cell_angle_alpha 90
_cell_angle_beta 92.9850(10)
_cell_angle_gamma 90
_cell_formula_units_Z 6
_cell_length_a 15.9651(3)
_cell_length_b 41.7310(8)
_cell_length_c 21.9084(4)
_cell_measurement_reflns_used 9811
_cell_measurement_temperature 100(2)
_cell_measurement_theta_max 68.39
_cell_measurement_theta_min 3.49
_cell_volume 14576.4(5)
_computing_cell_refinement 'Bruker SAINT'
_computing_data_collection 'Bruker APEX2'
_computing_data_reduction 'Bruker SAINT'
_computing_molecular_graphics 'Bruker SHELXTL'
_computing_publication_material 'Bruker SHELXTL'
_computing_structure_refinement 'SHELXL-2014/6 (Sheldrick, 2014)'
_computing_structure_solution 'SHELXS-97 (Sheldrick 2008)'
_diffrn_ambient_temperature 100(2)
_diffrn_detector_area_resol_mean 8.3333
_diffrn_measured_fraction_theta_full 0.961
_diffrn_measured_fraction_theta_max 0.957
_diffrn_measurement_device_type 'Bruker APEX-II CCD'
_diffrn_measurement_method '\f and \w scans'
_diffrn_radiation_type CuK\a
_diffrn_radiation_wavelength 1.54178
_diffrn_reflns_av_R_equivalents 0.0594
_diffrn_reflns_av_unetI/netI 0.0576
_diffrn_reflns_Laue_measured_fraction_full 0.961
_diffrn_reflns_Laue_measured_fraction_max 0.957
_diffrn_reflns_limit_h_max 18
_diffrn_reflns_limit_h_min -19
_diffrn_reflns_limit_k_max 50
_diffrn_reflns_limit_k_min -50
_diffrn_reflns_limit_l_max 26
_diffrn_reflns_limit_l_min -26
_diffrn_reflns_number 129573
_diffrn_reflns_point_group_measured_fraction_full 0.961
_diffrn_reflns_point_group_measured_fraction_max 0.957
_diffrn_reflns_theta_full 67.679
_diffrn_reflns_theta_max 68.409
_diffrn_reflns_theta_min 2.117
_diffrn_source 'I\mS micro--focus source'
_exptl_absorpt_coefficient_mu 1.266
_exptl_absorpt_correction_T_max 0.75
_exptl_absorpt_correction_T_min 0.66
_exptl_absorpt_correction_type multi-scan
_exptl_absorpt_process_details 'SADABS V2014/2 (Bruker AXS Inc.)'
_exptl_crystal_colour orange
_exptl_crystal_density_diffrn 1.525
_exptl_crystal_description platelet
_exptl_crystal_F_000 6768
_exptl_crystal_size_max 0.160
_exptl_crystal_size_mid 0.100
_exptl_crystal_size_min 0.040
_refine_diff_density_max 0.687
_refine_diff_density_min -0.394
_refine_diff_density_rms 0.064
_refine_ls_extinction_coef .
_refine_ls_extinction_method none
_refine_ls_goodness_of_fit_ref 1.149
_refine_ls_hydrogen_treatment constr
_refine_ls_matrix_type full
_refine_ls_number_parameters 2171
_refine_ls_number_reflns 25642
_refine_ls_number_restraints 625
_refine_ls_restrained_S_all 1.159
_refine_ls_R_factor_all 0.1108
_refine_ls_R_factor_gt 0.0855
_refine_ls_shift/su_max 0.000
_refine_ls_shift/su_mean 0.000
_refine_ls_structure_factor_coef Fsqd
_refine_ls_weighting_details 'w=1/[\s^2^(Fo^2^)+50.3150P] where P=(Fo^2^+2Fc^2^)/3'
_refine_ls_weighting_scheme calc
_refine_ls_wR_factor_gt 0.1973
_refine_ls_wR_factor_ref 0.2129
_reflns_Friedel_coverage 0.000
_reflns_Friedel_fraction_full .
_reflns_Friedel_fraction_max .
_reflns_number_gt 19056
_reflns_number_total 25642
_reflns_threshold_expression 'I > 2\s(I)'
_cod_data_source_file NIHMS765968-supplement-Crystal_Data-1.cif
_cod_data_source_block cu_alex1521s_a
_cod_database_code 4345981
_shelx_space_group_comment
; 
The symmetry employed for this shelxl refinement is uniquely defined 
by the following loop, which should always be used as a source of 
symmetry information in preference to the above space-group names. 
They are only intended as comments. 
;
_shelx_estimated_absorpt_t_min 0.823
_shelx_estimated_absorpt_t_max 0.951
_shelxl_version_number 2014/6

loop_
_space_group_symop_operation_xyz
'x, y, z'
'-x+1/2, y+1/2, -z+1/2'
'-x, -y, -z'
'x-1/2, -y-1/2, z-1/2'

loop_
_atom_site_label
_atom_site_type_symbol
_atom_site_fract_x
_atom_site_fract_y
_atom_site_fract_z
_atom_site_U_iso_or_equiv
_atom_site_adp_type
_atom_site_occupancy
_atom_site_site_symmetry_order
_atom_site_calc_flag
_atom_site_refinement_flags_posn
_atom_site_refinement_flags_adp
_atom_site_refinement_flags_occupancy
_atom_site_disorder_assembly
_atom_site_disorder_group
F25 F -0.52049(19) 0.42055(7) 0.67472(17) 0.0655(10) Uani 1 1 d D . . . .
F26 F -0.56111(17) 0.37225(7) 0.66958(15) 0.0558(8) Uani 1 1 d D . . . .
F27 F -0.5108(2) 0.39066(10) 0.75432(14) 0.0758(11) Uani 1 1 d D . . . .
F1 F 0.0880(3) 0.51425(9) 0.32993(14) 0.0743(11) Uani 1 1 d D . . . .
F2 F 0.1791(2) 0.53009(8) 0.39891(15) 0.0654(9) Uani 1 1 d D . . . .
F3 F 0.2059(9) 0.4887(4) 0.3493(7) 0.096(5) Uani 0.773(11) 1 d D U P A 1
F3A F 0.186(3) 0.4837(10) 0.3416(14) 0.050(6) Uani 0.227(11) 1 d . U P A 2
F4 F 0.3956(5) 0.45953(17) 0.2588(3) 0.075(2) Uani 0.773(11) 1 d D U P A 1
F5 F 0.4549(2) 0.41093(16) 0.27028(19) 0.118(2) Uani 1 1 d D . . . .
F6 F 0.3763(2) 0.42236(8) 0.19118(13) 0.0580(8) Uani 1 1 d D . . . .
F4A F 0.4268(17) 0.4459(7) 0.2743(13) 0.089(7) Uani 0.227(11) 1 d . U P A 2
F7 F 0.53171(19) 0.40763(8) 0.40183(15) 0.0609(9) Uani 1 1 d D . . . .
F8 F 0.60321(17) 0.38775(8) 0.47725(13) 0.0552(8) Uani 1 1 d D . . . .
F9 F 0.5468(2) 0.35706(8) 0.40866(17) 0.0692(10) Uani 1 1 d D . . . .
F10 F 0.58462(18) 0.29352(8) 0.36213(17) 0.0632(9) Uani 1 1 d D . . . .
F11 F 0.5351(2) 0.27663(12) 0.27668(16) 0.0867(13) Uani 1 1 d D . . . .
F12 F 0.5449(2) 0.24529(8) 0.3539(2) 0.0779(12) Uani 1 1 d D . . . .
F13 F 0.3521(2) 0.33064(9) 0.84607(16) 0.0749(10) Uani 1 1 d D . . . .
F14 F 0.3864(2) 0.28122(10) 0.85220(15) 0.0747(11) Uani 1 1 d D . . . .
F15 F 0.2669(2) 0.29667(9) 0.88129(14) 0.0615(9) Uani 1 1 d D . . . .
F16 F -0.4306(2) 0.27804(12) 0.76474(19) 0.0912(14) Uani 1 1 d D . . . .
F17 F -0.4249(6) 0.2289(3) 0.7571(6) 0.084(3) Uani 0.773(11) 1 d D U P A 1
F18 F -0.3673(2) 0.25118(8) 0.83655(14) 0.0610(9) Uani 1 1 d D . . . .
F17A F -0.402(2) 0.2203(11) 0.767(2) 0.079(8) Uani 0.227(11) 1 d . U P A 2
F19 F -0.0984(3) 0.14569(10) 0.68838(18) 0.1007(15) Uani 1 1 d D . . . .
F20 F -0.1863(2) 0.13263(9) 0.61446(17) 0.0733(10) Uani 1 1 d D . . . .
F21 F -0.1996(5) 0.17567(16) 0.6732(3) 0.094(3) Uani 0.773(11) 1 d D U P A 1
F21A F -0.2321(11) 0.1700(5) 0.6406(12) 0.096(7) Uani 0.227(11) 1 d D U P A 2
F22 F 0.0609(6) 0.3630(2) 0.9791(4) 0.072(3) Uani 0.773(11) 1 d D U P A 1
F23 F 0.1936(5) 0.3642(2) 0.9747(4) 0.084(2) Uani 0.773(11) 1 d D U P A 1
F24 F 0.1314(2) 0.32005(8) 0.97312(14) 0.0689(10) Uani 1 1 d D . . . .
F22A F 0.035(2) 0.3532(8) 0.9721(15) 0.066(7) Uani 0.227(11) 1 d . U P A 2
F23A F 0.1544(17) 0.3724(6) 0.9751(12) 0.064(5) Uani 0.227(11) 1 d . U P A 2
F28 F -0.52456(19) 0.30688(8) 0.62208(15) 0.0607(9) Uani 1 1 d D . . . .
F29 F -0.51103(19) 0.25594(8) 0.62804(14) 0.0575(8) Uani 1 1 d D . . . .
F30 F -0.58185(17) 0.27671(8) 0.55263(14) 0.0533(8) Uani 1 1 d D . . . .
F31 F -0.3219(2) 0.33599(10) 0.18065(16) 0.0745(10) Uani 1 1 d D . . . .
F32 F -0.2440(2) 0.37348(10) 0.14932(14) 0.0705(10) Uani 1 1 d D . . . .
F33 F -0.3659(2) 0.38424(10) 0.18083(14) 0.0714(11) Uani 1 1 d D . . . .
F34 F -0.1636(3) 0.30359(11) 0.05559(16) 0.0968(14) Uani 1 1 d D . . . .
F35 F -0.1083(2) 0.34968(8) 0.06147(14) 0.0659(9) Uani 1 1 d D . . . .
F36 F -0.0310(3) 0.30893(10) 0.05414(16) 0.0912(14) Uani 1 1 d D . . . .
B1 B -0.0466(3) 0.36251(12) 0.4803(2) 0.0311(11) Uani 1 1 d . . . . .
B2 B -0.0863(3) 0.32056(12) 0.4845(2) 0.0317(11) Uani 1 1 d . . . . .
B3 B -0.0759(3) 0.34744(12) 0.5517(2) 0.0321(11) Uani 1 1 d . . . . .
B4 B 0.0268(3) 0.37029(13) 0.5451(2) 0.0332(11) Uani 1 1 d . . . . .
B5 B 0.0683(3) 0.35743(12) 0.4714(2) 0.0325(11) Uani 1 1 d . . . . .
B6 B -0.0002(3) 0.32958(13) 0.4359(2) 0.0343(11) Uani 1 1 d . . . . .
B7 B 0.0985(3) 0.31541(13) 0.4803(2) 0.0335(11) Uani 1 1 d . . . . .
B8 B 0.1098(3) 0.34213(13) 0.5477(2) 0.0336(11) Uani 1 1 d . . . . .
B9 B 0.0243(3) 0.33301(12) 0.5964(2) 0.0303(10) Uani 1 1 d . . . . .
B10 B -0.0457(3) 0.30542(13) 0.5604(2) 0.0346(11) Uani 1 1 d . . . . .
B11 B -0.0043(3) 0.29244(13) 0.4867(2) 0.0321(11) Uani 1 1 d . . . . .
B12 B 0.0691(3) 0.30035(13) 0.5515(3) 0.0359(12) Uani 1 1 d . . . . .
O1 O 0.03933(18) 0.39936(7) 0.57268(14) 0.0339(7) Uani 1 1 d . . . . .
O2 O 0.11909(18) 0.37979(7) 0.44409(14) 0.0342(7) Uani 1 1 d . . . . .
O3 O 0.19169(18) 0.34670(7) 0.57083(14) 0.0357(7) Uani 1 1 d . . . . .
O4 O 0.16465(19) 0.30170(7) 0.45214(14) 0.0359(7) Uani 1 1 d . . . . .
O5 O 0.10689(19) 0.27504(7) 0.58428(14) 0.0369(7) Uani 1 1 d . . . . .
O6 O -0.09613(19) 0.28269(7) 0.58743(14) 0.0351(7) Uani 1 1 d . . . . .
O7 O -0.01676(19) 0.26348(7) 0.45853(14) 0.0364(7) Uani 1 1 d . . . . .
O8 O 0.03008(18) 0.33555(7) 0.65941(13) 0.0339(7) Uani 1 1 d . . . . .
O9 O -0.14162(19) 0.36130(7) 0.57904(13) 0.0338(7) Uani 1 1 d . . . . .
O10 O -0.16847(18) 0.31583(7) 0.46091(14) 0.0357(7) Uani 1 1 d . . . . .
O11 O -0.08463(19) 0.38757(8) 0.44769(14) 0.0361(7) Uani 1 1 d . . . . .
O12 O -0.00676(19) 0.32729(7) 0.37276(14) 0.0357(7) Uani 1 1 d . . . . .
C1 C -0.0116(3) 0.42717(11) 0.5585(2) 0.0351(10) Uani 1 1 d . . . . .
H1A H -0.0169 0.4402 0.5959 0.042 Uiso 1 1 calc R U . . .
H1B H -0.0685 0.4203 0.5440 0.042 Uiso 1 1 calc R U . . .
C2 C 0.0265(3) 0.44731(11) 0.5101(2) 0.0350(10) Uani 1 1 d . . . . .
C3 C -0.0218(3) 0.46068(11) 0.4622(2) 0.0410(11) Uani 1 1 d . . . . .
H3 H -0.0806 0.4571 0.4595 0.049 Uiso 1 1 calc R U . . .
C4 C 0.0144(4) 0.47927(12) 0.4179(2) 0.0494(13) Uani 1 1 d . . . . .
H4 H -0.0195 0.4886 0.3856 0.059 Uiso 1 1 calc R U . . .
C5 C 0.0999(4) 0.48406(12) 0.4214(2) 0.0439(12) Uani 1 1 d . . . . .
C6 C 0.1488(3) 0.47139(12) 0.4697(2) 0.0443(12) Uani 1 1 d . . . . .
H6 H 0.2075 0.4752 0.4724 0.053 Uiso 1 1 calc R U . . .
C7 C 0.1126(3) 0.45319(11) 0.5141(2) 0.0387(11) Uani 1 1 d . . . . .
H7 H 0.1464 0.4447 0.5472 0.046 Uiso 1 1 calc R U . . .
C8 C 0.1414(4) 0.50359(14) 0.3752(3) 0.0564(15) Uani 1 1 d . . . . .
C9 C 0.0951(3) 0.39366(11) 0.3856(2) 0.0376(10) Uani 1 1 d . . . . .
H9A H 0.0638 0.4138 0.3914 0.045 Uiso 1 1 calc R U . . .
H9B H 0.0581 0.3787 0.3617 0.045 Uiso 1 1 calc R U . . .
C10 C 0.1726(3) 0.40040(11) 0.3513(2) 0.0338(10) Uani 1 1 d . . . . .
C11 C 0.1674(3) 0.40001(12) 0.2877(2) 0.0421(11) Uani 1 1 d . . . . .
H11 H 0.1159 0.3946 0.2665 0.050 Uiso 1 1 calc R U . . .
C12 C 0.2369(3) 0.40746(14) 0.2552(2) 0.0498(13) Uani 1 1 d . . . . .
H12 H 0.2329 0.4070 0.2117 0.060 Uiso 1 1 calc R U . . .
C13 C 0.3111(3) 0.41548(13) 0.2851(2) 0.0428(11) Uani 1 1 d . . . . .
C14 C 0.3175(3) 0.41582(12) 0.3488(2) 0.0419(11) Uani 1 1 d . . . . .
H14 H 0.3692 0.4212 0.3698 0.050 Uiso 1 1 calc R U . . .
C15 C 0.2479(3) 0.40822(12) 0.3812(2) 0.0401(11) Uani 1 1 d . . . . .
H15 H 0.2522 0.4084 0.4246 0.048 Uiso 1 1 calc R U . . .
C16 C 0.3860(4) 0.42552(19) 0.2510(3) 0.071(2) Uani 1 1 d . . . . .
C17 C 0.2299(3) 0.37757(11) 0.5730(2) 0.0391(11) Uani 1 1 d . . . . .
H17A H 0.2418 0.3838 0.6162 0.047 Uiso 1 1 calc R U . . .
H17B H 0.1905 0.3935 0.5541 0.047 Uiso 1 1 calc R U . . .
C18 C 0.3102(3) 0.37801(11) 0.5400(2) 0.0343(10) Uani 1 1 d . . . . .
C19 C 0.3562(3) 0.40658(11) 0.5377(2) 0.0385(11) Uani 1 1 d . . . . .
H19 H 0.3371 0.4251 0.5581 0.046 Uiso 1 1 calc R U . . .
C20 C 0.4286(3) 0.40821(12) 0.5064(2) 0.0399(11) Uani 1 1 d . . . . .
H20 H 0.4594 0.4277 0.5054 0.048 Uiso 1 1 calc R U . . .
C21 C 0.4564(3) 0.38113(12) 0.4761(2) 0.0386(11) Uani 1 1 d . . . . .
C22 C 0.4119(3) 0.35271(12) 0.4786(2) 0.0394(11) Uani 1 1 d . . . . .
H22 H 0.4313 0.3342 0.4584 0.047 Uiso 1 1 calc R U . . .
C23 C 0.3394(3) 0.35117(11) 0.5102(2) 0.0390(11) Uani 1 1 d . . . . .
H23 H 0.3093 0.3316 0.5117 0.047 Uiso 1 1 calc R U . . .
C24 C 0.5339(3) 0.38328(12) 0.4416(2) 0.0412(11) Uani 1 1 d . . . . .
C25 C 0.1931(3) 0.31587(12) 0.3972(2) 0.0377(11) Uani 1 1 d . . . . .
H25A H 0.1955 0.3394 0.4020 0.045 Uiso 1 1 calc R U . . .
H25B H 0.1527 0.3109 0.3627 0.045 Uiso 1 1 calc R U . . .
C26 C 0.2784(3) 0.30353(11) 0.3830(2) 0.0353(10) Uani 1 1 d . . . . .
C27 C 0.3182(3) 0.31830(12) 0.3350(2) 0.0432(12) Uani 1 1 d . . . . .
H27 H 0.2904 0.3349 0.3124 0.052 Uiso 1 1 calc R U . . .
C28 C 0.3975(3) 0.30896(12) 0.3202(2) 0.0431(12) Uani 1 1 d . . . . .
H28 H 0.4239 0.3192 0.2876 0.052 Uiso 1 1 calc R U . . .
C29 C 0.4390(3) 0.28455(12) 0.3527(2) 0.0397(11) Uani 1 1 d . . . . .
C30 C 0.3994(3) 0.26964(11) 0.4003(2) 0.0388(11) Uani 1 1 d . . . . .
H30 H 0.4270 0.2529 0.4229 0.047 Uiso 1 1 calc R U . . .
C31 C 0.3198(3) 0.27913(11) 0.4147(2) 0.0373(10) Uani 1 1 d . . . . .
H31 H 0.2931 0.2687 0.4470 0.045 Uiso 1 1 calc R U . . .
C32 C 0.5247(3) 0.27502(13) 0.3367(3) 0.0497(13) Uani 1 1 d . . . . .
C33 C 0.1966(3) 0.27255(12) 0.5920(2) 0.0411(11) Uani 1 1 d . . . . .
H33A H 0.2229 0.2870 0.5628 0.049 Uiso 1 1 calc R U . . .
H33B H 0.2140 0.2503 0.5830 0.049 Uiso 1 1 calc R U . . .
C34 C 0.2261(3) 0.28127(11) 0.6562(2) 0.0380(11) Uani 1 1 d . . . . .
C35 C 0.2945(3) 0.30150(12) 0.6668(2) 0.0426(11) Uani 1 1 d . . . . .
H35 H 0.3209 0.3107 0.6331 0.051 Uiso 1 1 calc R U . . .
C36 C 0.3244(3) 0.30835(13) 0.7255(2) 0.0469(12) Uani 1 1 d . . . . .
H36 H 0.3716 0.3220 0.7321 0.056 Uiso 1 1 calc R U . . .
C37 C 0.2857(3) 0.29529(12) 0.7747(2) 0.0437(12) Uani 1 1 d . . . . .
C38 C 0.2161(3) 0.27577(13) 0.7652(2) 0.0451(12) Uani 1 1 d . . . . .
H38 H 0.1886 0.2673 0.7990 0.054 Uiso 1 1 calc R U . . .
C39 C 0.1870(3) 0.26868(12) 0.7063(2) 0.0421(11) Uani 1 1 d . . . . .
H39 H 0.1397 0.2551 0.6998 0.051 Uiso 1 1 calc R U . . .
C40 C 0.3218(3) 0.30103(15) 0.8380(3) 0.0512(13) Uani 1 1 d . . . . .
C41 C -0.0747(3) 0.26930(11) 0.6463(2) 0.0370(10) Uani 1 1 d . . . . .
H41A H -0.0358 0.2838 0.6695 0.044 Uiso 1 1 calc R U . . .
H41B H -0.0463 0.2484 0.6415 0.044 Uiso 1 1 calc R U . . .
C42 C -0.1530(3) 0.26472(11) 0.6805(2) 0.0351(10) Uani 1 1 d . . . . .
C43 C -0.1533(3) 0.27011(11) 0.7434(2) 0.0396(11) Uani 1 1 d . . . . .
H43 H -0.1031 0.2768 0.7648 0.048 Uiso 1 1 calc R U . . .
C44 C -0.2250(3) 0.26596(11) 0.7752(2) 0.0415(11) Uani 1 1 d . . . . .
H44 H -0.2237 0.2695 0.8181 0.050 Uiso 1 1 calc R U . . .
C45 C -0.2988(3) 0.25652(12) 0.7441(2) 0.0415(11) Uani 1 1 d . . . . .
C46 C -0.2989(3) 0.25091(13) 0.6821(2) 0.0461(12) Uani 1 1 d . . . . .
H46 H -0.3492 0.2442 0.6607 0.055 Uiso 1 1 calc R U . . .
C47 C -0.2271(3) 0.25497(12) 0.6506(2) 0.0426(11) Uani 1 1 d . . . . .
H47 H -0.2285 0.2510 0.6079 0.051 Uiso 1 1 calc R U . . .
C48 C -0.3791(4) 0.25301(16) 0.7748(3) 0.0604(16) Uani 1 1 d . . . . .
C49 C 0.0318(3) 0.23502(11) 0.4728(2) 0.0405(11) Uani 1 1 d . . . . .
H49A H 0.0876 0.2411 0.4909 0.049 Uiso 1 1 calc R U . . .
H49B H 0.0401 0.2228 0.4349 0.049 Uiso 1 1 calc R U . . .
C50 C -0.0131(3) 0.21448(11) 0.5172(2) 0.0417(11) Uani 1 1 d . . . . .
C51 C -0.0974(3) 0.20796(12) 0.5060(2) 0.0438(12) Uani 1 1 d . . . . .
H51 H -0.1258 0.2163 0.4703 0.053 Uiso 1 1 calc R U . . .
C52 C -0.1411(3) 0.18942(13) 0.5464(3) 0.0521(14) Uani 1 1 d . . . . .
H52 H -0.1993 0.1854 0.5386 0.062 Uiso 1 1 calc R U . . .
C53 C -0.0996(4) 0.17699(12) 0.5976(3) 0.0534(14) Uani 1 1 d . . . . .
C54 C -0.0152(4) 0.18272(13) 0.6089(3) 0.0571(15) Uani 1 1 d . . . . .
H54 H 0.0134 0.1739 0.6441 0.069 Uiso 1 1 calc R U . . .
C55 C 0.0278(4) 0.20145(12) 0.5688(3) 0.0506(13) Uani 1 1 d . . . . .
H55 H 0.0859 0.2054 0.5767 0.061 Uiso 1 1 calc R U . . .
C56 C -0.1485(4) 0.15800(14) 0.6417(3) 0.0714(19) Uani 1 1 d D . . . .
C57 C 0.0954(3) 0.35475(12) 0.6881(2) 0.0381(11) Uani 1 1 d . . . . .
H57A H 0.0869 0.3774 0.6756 0.046 Uiso 1 1 calc R U . . .
H57B H 0.1501 0.3477 0.6734 0.046 Uiso 1 1 calc R U . . .
C58 C 0.0982(3) 0.35270(11) 0.7563(2) 0.0351(10) Uani 1 1 d . . . . .
C59 C 0.1546(3) 0.37202(13) 0.7883(2) 0.0469(12) Uani 1 1 d . . . . .
H59 H 0.1889 0.3862 0.7666 0.056 Uiso 1 1 calc R U . . .
C60 C 0.1624(3) 0.37124(13) 0.8512(2) 0.0495(13) Uani 1 1 d . . . . .
H60 H 0.2015 0.3850 0.8724 0.059 Uiso 1 1 calc R U . . .
C61 C 0.1137(3) 0.35066(11) 0.8836(2) 0.0397(11) Uani 1 1 d . . . . .
C62 C 0.0567(3) 0.33127(12) 0.8516(2) 0.0474(12) Uani 1 1 d . . . . .
H62 H 0.0223 0.3171 0.8733 0.057 Uiso 1 1 calc R U . . .
C63 C 0.0489(3) 0.33214(12) 0.7882(2) 0.0430(12) Uani 1 1 d . . . . .
H63 H 0.0097 0.3186 0.7669 0.052 Uiso 1 1 calc R U . . .
C64 C 0.1214(4) 0.34931(14) 0.9516(2) 0.0513(13) Uani 1 1 d . . . . .
C65 C -0.1721(3) 0.34711(11) 0.6338(2) 0.0363(10) Uani 1 1 d . . . . .
H65A H -0.1314 0.3512 0.6685 0.044 Uiso 1 1 calc R U . . .
H65B H -0.1769 0.3236 0.6282 0.044 Uiso 1 1 calc R U . . .
C66 C -0.2566(3) 0.36066(11) 0.6481(2) 0.0341(10) Uani 1 1 d . . . . .
C67 C -0.2970(3) 0.38441(11) 0.6142(2) 0.0366(10) Uani 1 1 d . . . . .
H67 H -0.2706 0.3939 0.5809 0.044 Uiso 1 1 calc R U . . .
C68 C -0.3766(3) 0.39440(11) 0.6289(2) 0.0385(11) Uani 1 1 d . . . . .
H68 H -0.4048 0.4105 0.6051 0.046 Uiso 1 1 calc R U . . .
C69 C -0.4152(3) 0.38093(11) 0.6782(2) 0.0370(10) Uani 1 1 d D . . . .
C70 C -0.3739(3) 0.35721(12) 0.7126(2) 0.0415(11) Uani 1 1 d . . . . .
H70 H -0.3998 0.3479 0.7464 0.050 Uiso 1 1 calc R U . . .
C71 C -0.2952(3) 0.34716(11) 0.6976(2) 0.0400(11) Uani 1 1 d . . . . .
H71 H -0.2671 0.3309 0.7212 0.048 Uiso 1 1 calc R U . . .
C72 C -0.5014(3) 0.39109(12) 0.6938(2) 0.0423(11) Uani 1 1 d D . . . .
C73 C -0.2064(3) 0.28499(12) 0.4598(2) 0.0414(11) Uani 1 1 d . . . . .
H73A H -0.1675 0.2694 0.4800 0.050 Uiso 1 1 calc R U . . .
H73B H -0.2170 0.2781 0.4168 0.050 Uiso 1 1 calc R U . . .
C74 C -0.2876(3) 0.28493(11) 0.4913(2) 0.0355(10) Uani 1 1 d . . . . .
C75 C -0.3348(3) 0.25708(12) 0.4925(2) 0.0419(11) Uani 1 1 d . . . . .
H75 H -0.3167 0.2387 0.4714 0.050 Uiso 1 1 calc R U . . .
C76 C -0.4074(3) 0.25554(12) 0.5235(2) 0.0424(11) Uani 1 1 d . . . . .
H76 H -0.4385 0.2362 0.5244 0.051 Uiso 1 1 calc R U . . .
C77 C -0.4345(3) 0.28252(12) 0.5535(2) 0.0377(10) Uani 1 1 d . . . . .
C78 C -0.3895(3) 0.31067(11) 0.5528(2) 0.0371(10) Uani 1 1 d . . . . .
H78 H -0.4085 0.3291 0.5735 0.045 Uiso 1 1 calc R U . . .
C79 C -0.3162(3) 0.31194(11) 0.5213(2) 0.0361(10) Uani 1 1 d . . . . .
H79 H -0.2853 0.3314 0.5203 0.043 Uiso 1 1 calc R U . . .
C80 C -0.5121(3) 0.28063(12) 0.5887(2) 0.0452(12) Uani 1 1 d . . . . .
C81 C -0.1740(3) 0.38994(12) 0.4400(2) 0.0410(11) Uani 1 1 d . . . . .
H81A H -0.1918 0.4119 0.4507 0.049 Uiso 1 1 calc R U . . .
H81B H -0.2002 0.3747 0.4679 0.049 Uiso 1 1 calc R U . . .
C82 C -0.2034(3) 0.38265(11) 0.3752(2) 0.0366(10) Uani 1 1 d . . . . .
C83 C -0.2701(3) 0.36192(12) 0.3630(2) 0.0427(12) Uani 1 1 d . . . . .
H83 H -0.2959 0.3516 0.3958 0.051 Uiso 1 1 calc R U . . .
C84 C -0.2993(3) 0.35622(13) 0.3035(2) 0.0449(12) Uani 1 1 d . . . . .
H84 H -0.3452 0.3421 0.2957 0.054 Uiso 1 1 calc R U . . .
C85 C -0.2620(3) 0.37101(13) 0.2550(2) 0.0429(12) Uani 1 1 d . . . . .
C86 C -0.1936(3) 0.39097(14) 0.2671(2) 0.0473(12) Uani 1 1 d . . . . .
H86 H -0.1663 0.4006 0.2343 0.057 Uiso 1 1 calc R U . . .
C87 C -0.1652(3) 0.39682(13) 0.3263(2) 0.0434(12) Uani 1 1 d . . . . .
H87 H -0.1188 0.4108 0.3340 0.052 Uiso 1 1 calc R U . . .
C88 C -0.2969(3) 0.36624(15) 0.1925(2) 0.0528(14) Uani 1 1 d . . . . .
C89 C -0.0730(3) 0.30855(12) 0.3436(2) 0.0406(11) Uani 1 1 d . . . . .
H89A H -0.1274 0.3153 0.3590 0.049 Uiso 1 1 calc R U . . .
H89B H -0.0644 0.2857 0.3542 0.049 Uiso 1 1 calc R U . . .
C90 C -0.0758(3) 0.31224(11) 0.2755(2) 0.0358(10) Uani 1 1 d . . . . .
C91 C -0.1335(3) 0.29366(13) 0.2418(2) 0.0451(12) Uani 1 1 d . . . . .
H91 H -0.1684 0.2792 0.2623 0.054 Uiso 1 1 calc R U . . .
C92 C -0.1409(3) 0.29583(13) 0.1786(2) 0.0475(12) Uani 1 1 d . . . . .
H92 H -0.1802 0.2828 0.1561 0.057 Uiso 1 1 calc R U . . .
C93 C -0.0912(3) 0.31683(12) 0.1487(2) 0.0437(12) Uani 1 1 d . . . . .
C94 C -0.0331(4) 0.33532(13) 0.1812(3) 0.0517(13) Uani 1 1 d . . . . .
H94 H 0.0018 0.3497 0.1604 0.062 Uiso 1 1 calc R U . . .
C95 C -0.0253(3) 0.33302(12) 0.2450(2) 0.0478(13) Uani 1 1 d . . . . .
H95 H 0.0148 0.3458 0.2674 0.057 Uiso 1 1 calc R U . . .
C96 C -0.0980(4) 0.31965(14) 0.0808(3) 0.0558(15) Uani 1 1 d . . . . .
F37 F 0.1677(2) 0.49642(10) -0.33079(16) 0.0768(11) Uani 1 1 d D . . . .
F38 F 0.1262(2) 0.44816(11) -0.33330(15) 0.0778(12) Uani 1 1 d D . . . .
F39 F 0.2477(2) 0.46003(9) -0.36296(14) 0.0646(9) Uani 1 1 d D . . . .
F40 F 0.6726(4) 0.32194(12) -0.15381(18) 0.1070(16) Uani 1 1 d D U . . .
F41 F 0.7125(2) 0.29710(8) -0.07406(15) 0.0617(9) Uani 1 1 d D U . . .
F42 F 0.7803(4) 0.33915(11) -0.0928(3) 0.076(2) Uani 0.773(11) 1 d D U P A 1
F42A F 0.739(2) 0.3424(6) -0.1293(12) 0.102(4) Uani 0.227(11) 1 d . U P A 2
F43 F 1.0235(2) 0.42204(8) -0.10971(14) 0.0586(8) Uani 1 1 d D . . . .
F44 F 1.09361(18) 0.44522(8) -0.03644(14) 0.0564(8) Uani 1 1 d D . . . .
F45 F 1.0349(2) 0.47319(8) -0.10925(16) 0.0628(9) Uani 1 1 d D . . . .
F46 F 0.6796(3) 0.46616(12) 0.45908(17) 0.1047(16) Uani 1 1 d D . . . .
F47 F 0.6296(3) 0.51362(8) 0.45614(14) 0.0701(10) Uani 1 1 d D . . . .
F48 F 0.5486(3) 0.47389(10) 0.46251(15) 0.0867(13) Uani 1 1 d D . . . .
F49 F 0.11480(18) 0.58380(7) 0.31394(12) 0.0484(7) Uani 1 1 d D . . . .
F50 F 0.0710(2) 0.61200(8) 0.23670(15) 0.0675(10) Uani 1 1 d D . . . .
F51 F 0.04827(19) 0.56116(9) 0.23750(14) 0.0588(8) Uani 1 1 d D . . . .
F52 F -0.0222(2) 0.43768(12) 0.23504(16) 0.0872(13) Uani 1 1 d D . . . .
F53 F -0.07375(19) 0.46023(8) 0.15450(17) 0.0640(9) Uani 1 1 d D . . . .
F54 F -0.0364(2) 0.41153(8) 0.15123(18) 0.0684(10) Uani 1 1 d D . . . .
O13 O 0.40494(19) 0.44280(8) -0.06565(14) 0.0380(7) Uani 1 1 d . . . . .
O14 O 0.5290(2) 0.43287(7) 0.06027(14) 0.0368(7) Uani 1 1 d . . . . .
O15 O 0.68060(19) 0.48498(8) 0.05407(14) 0.0369(7) Uani 1 1 d . . . . .
O16 O 0.52057(19) 0.49681(8) 0.14371(14) 0.0362(7) Uani 1 1 d . . . . .
O17 O 0.39241(19) 0.54924(7) 0.07069(14) 0.0357(7) Uani 1 1 d . . . . .
O18 O 0.34751(19) 0.47029(7) 0.06464(14) 0.0358(7) Uani 1 1 d . . . . .
B13 B 0.4433(3) 0.46863(13) -0.0344(2) 0.0336(11) Uani 1 1 d . . . . .
B14 B 0.5157(4) 0.46140(13) 0.0300(2) 0.0375(12) Uani 1 1 d . . . . .
B15 B 0.5131(3) 0.49895(13) 0.0807(2) 0.0329(11) Uani 1 1 d . . . . .
B16 B 0.4433(3) 0.52628(13) 0.0435(2) 0.0328(11) Uani 1 1 d . . . . .
B17 B 0.4132(3) 0.48419(12) 0.0364(2) 0.0328(11) Uani 1 1 d . . . . .
B18 B 0.5989(3) 0.48960(12) 0.0318(2) 0.0331(11) Uani 1 1 d . . . . .
C97 C 0.3161(3) 0.44050(12) -0.0732(2) 0.0414(11) Uani 1 1 d . . . . .
H97A H 0.2900 0.4556 -0.0449 0.050 Uiso 1 1 calc R U . . .
H97B H 0.2982 0.4185 -0.0629 0.050 Uiso 1 1 calc R U . . .
C98 C 0.2865(3) 0.44816(12) -0.1376(2) 0.0398(11) Uani 1 1 d . . . . .
C99 C 0.3260(3) 0.43473(12) -0.1868(2) 0.0429(11) Uani 1 1 d . . . . .
H99 H 0.3731 0.4211 -0.1795 0.051 Uiso 1 1 calc R U . . .
C100 C 0.2971(3) 0.44115(13) -0.2462(2) 0.0461(12) Uani 1 1 d . . . . .
H100 H 0.3245 0.4319 -0.2794 0.055 Uiso 1 1 calc R U . . .
C101 C 0.2286(3) 0.46101(12) -0.2575(2) 0.0396(11) Uani 1 1 d . . . . .
C102 C 0.1890(3) 0.47472(13) -0.2087(2) 0.0459(12) Uani 1 1 d . . . . .
H102 H 0.1416 0.4882 -0.2160 0.055 Uiso 1 1 calc R U . . .
C103 C 0.2189(3) 0.46852(13) -0.1500(2) 0.0420(12) Uani 1 1 d . . . . .
H103 H 0.1927 0.4784 -0.1169 0.050 Uiso 1 1 calc R U . . .
C104 C 0.1935(3) 0.46622(14) -0.3201(2) 0.0491(13) Uani 1 1 d . . . . .
C105 C 0.4833(3) 0.40376(11) 0.0467(2) 0.0411(11) Uani 1 1 d . . . . .
H10A H 0.4295 0.4088 0.0242 0.049 Uiso 1 1 calc R U . . .
H10B H 0.4708 0.3927 0.0851 0.049 Uiso 1 1 calc R U . . .
C106 C 0.5355(3) 0.38232(11) 0.0082(2) 0.0350(10) Uani 1 1 d . . . . .
C107 C 0.5062(3) 0.36929(13) -0.0462(2) 0.0478(13) Uani 1 1 d . . . . .
H107 H 0.4498 0.3729 -0.0605 0.057 Uiso 1 1 calc R U . . .
C108 C 0.5596(4) 0.35063(13) -0.0806(2) 0.0575(15) Uani 1 1 d . . . . .
H108 H 0.5391 0.3416 -0.1183 0.069 Uiso 1 1 calc R U . . .
C109 C 0.6405(4) 0.34543(13) -0.0605(3) 0.0514(13) Uani 1 1 d . . . . .
C110 C 0.6698(3) 0.35792(13) -0.0054(3) 0.0505(13) Uani 1 1 d . . . . .
H110 H 0.7259 0.3540 0.0091 0.061 Uiso 1 1 calc R U . . .
C111 C 0.6178(3) 0.37618(12) 0.0288(2) 0.0415(11) Uani 1 1 d . . . . .
H111 H 0.6384 0.3847 0.0669 0.050 Uiso 1 1 calc R U . . .
C112 C 0.7001(5) 0.32616(15) -0.0959(3) 0.0660(18) Uani 1 1 d . . . . .
C113 C 0.7181(3) 0.45389(12) 0.0557(2) 0.0426(11) Uani 1 1 d . . . . .
H11A H 0.6787 0.4383 0.0360 0.051 Uiso 1 1 calc R U . . .
H11B H 0.7291 0.4472 0.0987 0.051 Uiso 1 1 calc R U . . .
C114 C 0.7987(3) 0.45367(12) 0.0235(2) 0.0371(10) Uani 1 1 d . . . . .
C115 C 0.8450(3) 0.42515(12) 0.0228(2) 0.0418(11) Uani 1 1 d . . . . .
H115 H 0.8263 0.4069 0.0440 0.050 Uiso 1 1 calc R U . . .
C116 C 0.9173(3) 0.42338(12) -0.0084(2) 0.0436(12) Uani 1 1 d . . . . .
H116 H 0.9477 0.4038 -0.0093 0.052 Uiso 1 1 calc R U . . .
C117 C 0.9461(3) 0.45029(12) -0.0388(2) 0.0409(11) Uani 1 1 d . . . . .
C118 C 0.9023(3) 0.47872(12) -0.0367(2) 0.0424(11) Uani 1 1 d . . . . .
H118 H 0.9223 0.4972 -0.0567 0.051 Uiso 1 1 calc R U . . .
C119 C 0.8289(3) 0.48046(12) -0.0055(2) 0.0396(11) Uani 1 1 d . . . . .
H119 H 0.7992 0.5002 -0.0041 0.048 Uiso 1 1 calc R U . . .
C120 C 1.0240(3) 0.44778(13) -0.0732(2) 0.0441(12) Uani 1 1 d . . . . .
C121 C 0.5863(3) 0.47764(13) 0.1720(2) 0.0422(11) Uani 1 1 d . . . . .
H12A H 0.6407 0.4846 0.1568 0.051 Uiso 1 1 calc R U . . .
H12B H 0.5775 0.4550 0.1598 0.051 Uiso 1 1 calc R U . . .
C122 C 0.5903(3) 0.47980(11) 0.2407(2) 0.0373(10) Uani 1 1 d . . . . .
C123 C 0.6399(3) 0.45802(13) 0.2727(2) 0.0485(13) Uani 1 1 d . . . . .
H123 H 0.6682 0.4419 0.2510 0.058 Uiso 1 1 calc R U . . .
C124 C 0.6496(3) 0.45899(13) 0.3357(2) 0.0451(12) Uani 1 1 d . . . . .
H124 H 0.6845 0.4438 0.3570 0.054 Uiso 1 1 calc R U . . .
C125 C 0.6079(3) 0.48234(12) 0.3678(2) 0.0421(11) Uani 1 1 d . . . . .
C126 C 0.5580(3) 0.50403(12) 0.3362(2) 0.0467(12) Uani 1 1 d . . . . .
H126 H 0.5294 0.5200 0.3579 0.056 Uiso 1 1 calc R U . . .
C127 C 0.5486(3) 0.50304(12) 0.2728(2) 0.0440(12) Uani 1 1 d . . . . .
H127 H 0.5136 0.5182 0.2516 0.053 Uiso 1 1 calc R U . . .
C128 C 0.6178(4) 0.48383(13) 0.4358(2) 0.0506(13) Uani 1 1 d . . . . .
C129 C 0.4134(3) 0.56155(12) 0.1310(2) 0.0370(10) Uani 1 1 d . . . . .
H12C H 0.4451 0.5818 0.1281 0.044 Uiso 1 1 calc R U . . .
H12D H 0.4489 0.5459 0.1545 0.044 Uiso 1 1 calc R U . . .
C130 C 0.3333(3) 0.56742(11) 0.1630(2) 0.0359(10) Uani 1 1 d . . . . .
C131 C 0.2644(3) 0.58117(12) 0.1322(2) 0.0416(11) Uani 1 1 d . . . . .
H131 H 0.2679 0.5871 0.0905 0.050 Uiso 1 1 calc R U . . .
C132 C 0.1907(3) 0.58639(12) 0.1608(2) 0.0423(11) Uani 1 1 d . . . . .
H132 H 0.1435 0.5953 0.1387 0.051 Uiso 1 1 calc R U . . .
C133 C 0.1860(3) 0.57848(11) 0.2223(2) 0.0373(10) Uani 1 1 d . . . . .
C134 C 0.2541(3) 0.56495(12) 0.2534(2) 0.0368(10) Uani 1 1 d . . . . .
H134 H 0.2509 0.5594 0.2953 0.044 Uiso 1 1 calc R U . . .
C135 C 0.3274(3) 0.55939(11) 0.2239(2) 0.0378(10) Uani 1 1 d . . . . .
H135 H 0.3741 0.5500 0.2457 0.045 Uiso 1 1 calc R U . . .
C136 C 0.1057(3) 0.58394(13) 0.2530(2) 0.0440(12) Uani 1 1 d . . . . .
C137 C 0.3136(3) 0.48553(12) 0.1166(2) 0.0413(11) Uani 1 1 d . . . . .
H13A H 0.3065 0.5087 0.1082 0.050 Uiso 1 1 calc R U . . .
H13B H 0.3535 0.4831 0.1524 0.050 Uiso 1 1 calc R U . . .
C138 C 0.2307(3) 0.47138(11) 0.1311(2) 0.0367(10) Uani 1 1 d . . . . .
C139 C 0.1874(3) 0.48615(12) 0.1774(2) 0.0442(12) Uani 1 1 d . . . . .
H139 H 0.2123 0.5036 0.1994 0.053 Uiso 1 1 calc R U . . .
C140 C 0.1088(3) 0.47556(13) 0.1911(2) 0.0470(12) Uani 1 1 d . . . . .
H140 H 0.0799 0.4857 0.2227 0.056 Uiso 1 1 calc R U . . .
C141 C 0.0716(3) 0.45019(12) 0.1591(2) 0.0431(12) Uani 1 1 d . . . . .
C142 C 0.1140(3) 0.43509(12) 0.1136(2) 0.0405(11) Uani 1 1 d . . . . .
H142 H 0.0891 0.4175 0.0918 0.049 Uiso 1 1 calc R U . . .
C143 C 0.1935(3) 0.44586(12) 0.1001(2) 0.0404(11) Uani 1 1 d . . . . .
H143 H 0.2226 0.4355 0.0690 0.049 Uiso 1 1 calc R U . . .
C144 C -0.0143(3) 0.44009(14) 0.1746(2) 0.0492(13) Uani 1 1 d . . . . .

loop_
_atom_site_aniso_label
_atom_site_aniso_U_11
_atom_site_aniso_U_22
_atom_site_aniso_U_33
_atom_site_aniso_U_23
_atom_site_aniso_U_13
_atom_site_aniso_U_12
F25 0.0444(18) 0.0477(18) 0.107(3) 0.0064(17) 0.0306(19) 0.0118(14)
F26 0.0313(16) 0.062(2) 0.075(2) -0.0100(16) 0.0096(15) -0.0008(13)
F27 0.047(2) 0.132(3) 0.0502(19) -0.007(2) 0.0207(16) 0.026(2)
F1 0.117(3) 0.066(2) 0.0398(18) 0.0105(16) 0.0074(19) 0.002(2)
F2 0.071(2) 0.068(2) 0.058(2) 0.0144(17) 0.0118(18) -0.0090(17)
F3 0.123(9) 0.069(6) 0.104(7) 0.025(5) 0.078(6) 0.024(6)
F3A 0.074(12) 0.053(11) 0.027(7) 0.006(7) 0.029(8) 0.019(10)
F4 0.091(5) 0.085(4) 0.051(3) -0.003(3) 0.023(3) -0.048(4)
F5 0.034(2) 0.252(7) 0.067(3) 0.048(3) 0.0074(19) 0.003(3)
F6 0.060(2) 0.075(2) 0.0413(17) 0.0085(15) 0.0178(15) -0.0055(16)
F4A 0.086(10) 0.093(10) 0.089(10) 0.004(8) 0.023(8) -0.017(8)
F7 0.0446(19) 0.083(2) 0.0569(19) 0.0185(17) 0.0176(15) -0.0003(16)
F8 0.0308(16) 0.087(2) 0.0475(17) 0.0014(16) 0.0030(14) -0.0061(14)
F9 0.050(2) 0.073(2) 0.088(3) -0.0312(19) 0.0412(19) -0.0174(16)
F10 0.0324(17) 0.064(2) 0.094(3) -0.0121(18) 0.0147(17) -0.0020(14)
F11 0.049(2) 0.161(4) 0.052(2) -0.013(2) 0.0255(17) 0.027(2)
F12 0.048(2) 0.0485(19) 0.141(4) -0.001(2) 0.042(2) 0.0081(15)
F13 0.082(3) 0.086(3) 0.055(2) -0.0070(18) -0.0071(19) -0.018(2)
F14 0.053(2) 0.119(3) 0.052(2) -0.0051(19) 0.0012(17) 0.037(2)
F15 0.0448(19) 0.100(3) 0.0412(17) 0.0028(16) 0.0116(14) 0.0093(17)
F16 0.047(2) 0.145(4) 0.084(3) 0.039(3) 0.033(2) 0.034(2)
F17 0.055(6) 0.131(8) 0.068(6) -0.006(5) 0.031(4) -0.047(5)
F18 0.051(2) 0.081(2) 0.0527(19) 0.0120(16) 0.0230(16) 0.0008(16)
F17A 0.066(14) 0.117(14) 0.055(11) -0.009(11) 0.012(10) -0.049(11)
F19 0.171(5) 0.077(3) 0.054(2) 0.010(2) 0.011(3) -0.032(3)
F20 0.075(3) 0.069(2) 0.077(2) 0.0167(19) 0.020(2) -0.0138(19)
F21 0.129(6) 0.074(4) 0.085(5) 0.007(3) 0.073(4) 0.012(4)
F21A 0.129(13) 0.061(9) 0.108(13) -0.001(10) 0.095(10) -0.006(9)
F22 0.094(6) 0.083(5) 0.041(3) 0.001(4) 0.010(4) 0.045(4)
F23 0.089(5) 0.126(6) 0.037(3) 0.008(3) -0.013(4) -0.034(4)
F24 0.107(3) 0.059(2) 0.0408(17) 0.0113(15) 0.0112(18) 0.0263(19)
F22A 0.080(13) 0.083(13) 0.036(9) -0.010(9) 0.024(9) 0.007(9)
F23A 0.084(11) 0.075(9) 0.032(7) 0.003(7) -0.012(9) -0.006(9)
F28 0.0439(18) 0.069(2) 0.073(2) -0.0261(17) 0.0316(16) -0.0126(15)
F29 0.0434(18) 0.072(2) 0.0594(19) 0.0126(16) 0.0216(15) -0.0034(15)
F30 0.0258(15) 0.080(2) 0.0554(18) -0.0045(15) 0.0113(14) -0.0078(13)
F31 0.073(2) 0.091(3) 0.059(2) -0.0198(19) -0.0109(18) -0.006(2)
F32 0.050(2) 0.123(3) 0.0395(17) 0.0002(18) 0.0085(15) 0.0074(19)
F33 0.050(2) 0.120(3) 0.0433(18) -0.0125(18) -0.0092(15) 0.0316(19)
F34 0.136(4) 0.109(3) 0.044(2) 0.007(2) -0.011(2) -0.038(3)
F35 0.091(3) 0.061(2) 0.0463(18) 0.0112(15) 0.0125(17) 0.0238(18)
F36 0.125(4) 0.103(3) 0.049(2) 0.0110(19) 0.033(2) 0.065(3)
B1 0.022(3) 0.040(3) 0.031(3) -0.003(2) 0.002(2) -0.001(2)
B2 0.026(3) 0.040(3) 0.030(3) -0.002(2) 0.007(2) -0.002(2)
B3 0.026(3) 0.037(3) 0.034(3) -0.004(2) 0.006(2) -0.002(2)
B4 0.025(3) 0.039(3) 0.036(3) 0.001(2) 0.010(2) -0.002(2)
B5 0.032(3) 0.039(3) 0.027(2) -0.003(2) 0.008(2) 0.001(2)
B6 0.028(3) 0.038(3) 0.038(3) -0.003(2) 0.008(2) -0.003(2)
B7 0.023(3) 0.038(3) 0.039(3) -0.002(2) 0.008(2) 0.000(2)
B8 0.030(3) 0.040(3) 0.032(3) -0.002(2) 0.006(2) 0.000(2)
B9 0.019(2) 0.040(3) 0.032(3) -0.003(2) 0.006(2) -0.0005(19)
B10 0.027(3) 0.038(3) 0.040(3) -0.004(2) 0.014(2) -0.002(2)
B11 0.021(3) 0.042(3) 0.033(3) -0.002(2) 0.001(2) 0.001(2)
B12 0.032(3) 0.035(3) 0.042(3) -0.004(2) 0.017(2) -0.003(2)
O1 0.0291(17) 0.0363(17) 0.0368(17) -0.0028(13) 0.0079(14) -0.0007(12)
O2 0.0274(16) 0.0410(17) 0.0348(16) -0.0023(13) 0.0071(13) -0.0038(13)
O3 0.0252(16) 0.0414(18) 0.0412(18) -0.0002(14) 0.0069(14) -0.0015(13)
O4 0.0288(17) 0.0391(17) 0.0411(18) -0.0011(13) 0.0138(14) 0.0002(13)
O5 0.0294(17) 0.0421(18) 0.0400(18) 0.0011(14) 0.0084(14) 0.0006(13)
O6 0.0327(17) 0.0404(17) 0.0330(16) -0.0020(13) 0.0091(14) -0.0032(13)
O7 0.0318(17) 0.0381(17) 0.0405(18) -0.0035(14) 0.0117(14) -0.0001(13)
O8 0.0279(17) 0.0412(17) 0.0326(16) -0.0025(13) 0.0031(13) -0.0026(13)
O9 0.0291(17) 0.0395(17) 0.0337(16) -0.0015(13) 0.0104(13) 0.0025(13)
O10 0.0248(16) 0.0443(18) 0.0388(17) -0.0035(14) 0.0089(14) -0.0033(13)
O11 0.0262(17) 0.0444(18) 0.0384(17) 0.0010(14) 0.0065(14) -0.0001(13)
O12 0.0279(17) 0.0426(18) 0.0375(17) -0.0044(14) 0.0099(14) -0.0050(13)
C1 0.035(3) 0.038(2) 0.032(2) -0.0041(19) 0.000(2) 0.0005(19)
C2 0.039(3) 0.040(2) 0.027(2) -0.0058(18) 0.0025(19) 0.0033(19)
C3 0.043(3) 0.041(3) 0.038(3) -0.006(2) -0.004(2) 0.005(2)
C4 0.062(4) 0.045(3) 0.041(3) -0.002(2) 0.001(3) 0.011(2)
C5 0.060(4) 0.040(3) 0.032(2) -0.002(2) 0.008(2) 0.007(2)
C6 0.046(3) 0.045(3) 0.043(3) 0.000(2) 0.013(2) 0.002(2)
C7 0.039(3) 0.044(3) 0.033(2) 0.000(2) 0.001(2) 0.001(2)
C8 0.076(4) 0.053(3) 0.042(3) 0.005(3) 0.019(3) 0.013(3)
C9 0.037(3) 0.039(3) 0.038(3) 0.002(2) 0.011(2) -0.0021(19)
C10 0.028(2) 0.035(2) 0.039(2) 0.0003(19) 0.001(2) -0.0017(18)
C11 0.034(3) 0.053(3) 0.039(3) 0.004(2) -0.001(2) -0.012(2)
C12 0.047(3) 0.075(4) 0.028(2) 0.004(2) 0.005(2) -0.016(3)
C13 0.035(3) 0.055(3) 0.039(3) 0.006(2) 0.008(2) -0.005(2)
C14 0.028(3) 0.060(3) 0.038(3) 0.006(2) -0.003(2) -0.008(2)
C15 0.037(3) 0.047(3) 0.037(3) 0.002(2) 0.005(2) -0.003(2)
C16 0.046(4) 0.112(6) 0.053(4) 0.008(4) -0.003(3) -0.034(4)
C17 0.030(3) 0.044(3) 0.044(3) -0.008(2) 0.009(2) -0.0022(19)
C18 0.028(2) 0.043(3) 0.032(2) 0.0015(19) 0.0019(19) 0.0008(18)
C19 0.034(3) 0.041(3) 0.041(3) -0.005(2) 0.005(2) -0.001(2)
C20 0.034(3) 0.043(3) 0.044(3) -0.001(2) 0.006(2) -0.007(2)
C21 0.030(3) 0.045(3) 0.041(3) 0.000(2) 0.005(2) -0.001(2)
C22 0.030(3) 0.042(3) 0.046(3) -0.005(2) 0.006(2) 0.0009(19)
C23 0.029(3) 0.039(3) 0.049(3) 0.002(2) 0.007(2) -0.0011(19)
C24 0.032(3) 0.050(3) 0.043(3) -0.004(2) 0.010(2) -0.003(2)
C25 0.034(3) 0.048(3) 0.033(2) 0.000(2) 0.016(2) 0.003(2)
C26 0.031(3) 0.041(3) 0.035(2) -0.0068(19) 0.009(2) -0.0011(19)
C27 0.040(3) 0.045(3) 0.046(3) 0.002(2) 0.014(2) 0.005(2)
C28 0.037(3) 0.051(3) 0.042(3) -0.003(2) 0.012(2) -0.001(2)
C29 0.031(3) 0.047(3) 0.043(3) -0.011(2) 0.013(2) -0.002(2)
C30 0.037(3) 0.041(3) 0.039(3) -0.005(2) 0.010(2) 0.003(2)
C31 0.031(3) 0.045(3) 0.038(2) -0.003(2) 0.012(2) -0.0010(19)
C32 0.032(3) 0.054(3) 0.065(4) -0.007(3) 0.018(3) -0.001(2)
C33 0.033(3) 0.050(3) 0.042(3) -0.001(2) 0.015(2) 0.006(2)
C34 0.029(3) 0.043(3) 0.043(3) 0.003(2) 0.013(2) 0.0094(19)
C35 0.034(3) 0.053(3) 0.042(3) 0.005(2) 0.014(2) -0.001(2)
C36 0.032(3) 0.054(3) 0.055(3) 0.006(2) 0.006(2) -0.006(2)
C37 0.040(3) 0.049(3) 0.043(3) 0.005(2) 0.011(2) 0.006(2)
C38 0.038(3) 0.058(3) 0.040(3) 0.011(2) 0.013(2) 0.002(2)
C39 0.033(3) 0.048(3) 0.047(3) 0.003(2) 0.013(2) -0.003(2)
C40 0.036(3) 0.069(4) 0.048(3) 0.001(3) 0.004(2) 0.005(3)
C41 0.031(3) 0.041(3) 0.039(3) 0.002(2) 0.008(2) 0.0004(19)
C42 0.029(2) 0.036(2) 0.042(3) 0.0007(19) 0.015(2) 0.0029(18)
C43 0.032(3) 0.041(3) 0.047(3) 0.005(2) 0.005(2) -0.0038(19)
C44 0.042(3) 0.043(3) 0.040(3) 0.004(2) 0.008(2) -0.002(2)
C45 0.034(3) 0.048(3) 0.044(3) 0.007(2) 0.018(2) 0.000(2)
C46 0.034(3) 0.056(3) 0.050(3) 0.001(2) 0.014(2) -0.011(2)
C47 0.040(3) 0.050(3) 0.039(3) -0.003(2) 0.014(2) -0.007(2)
C48 0.059(4) 0.079(4) 0.046(3) 0.012(3) 0.029(3) -0.008(3)
C49 0.035(3) 0.035(2) 0.053(3) -0.008(2) 0.010(2) 0.0017(19)
C50 0.041(3) 0.035(2) 0.051(3) -0.008(2) 0.018(2) 0.003(2)
C51 0.040(3) 0.047(3) 0.046(3) 0.001(2) 0.009(2) -0.001(2)
C52 0.039(3) 0.049(3) 0.070(4) -0.003(3) 0.013(3) 0.001(2)
C53 0.070(4) 0.038(3) 0.054(3) 0.000(2) 0.025(3) 0.003(3)
C54 0.086(5) 0.042(3) 0.042(3) 0.000(2) -0.003(3) 0.007(3)
C55 0.056(3) 0.036(3) 0.059(3) -0.004(2) -0.001(3) 0.005(2)
C56 0.087(5) 0.049(4) 0.081(5) 0.001(3) 0.027(4) 0.008(3)
C57 0.028(2) 0.050(3) 0.037(2) -0.003(2) 0.008(2) -0.008(2)
C58 0.028(2) 0.038(2) 0.040(3) -0.0003(19) 0.006(2) 0.0020(18)
C59 0.044(3) 0.061(3) 0.037(3) 0.002(2) 0.011(2) -0.012(2)
C60 0.048(3) 0.059(3) 0.042(3) 0.000(2) -0.001(2) -0.010(2)
C61 0.045(3) 0.041(3) 0.034(2) 0.001(2) 0.007(2) 0.009(2)
C62 0.055(3) 0.047(3) 0.041(3) 0.006(2) 0.011(2) -0.008(2)
C63 0.049(3) 0.047(3) 0.034(3) -0.002(2) 0.007(2) -0.008(2)
C64 0.064(4) 0.050(3) 0.041(3) 0.003(2) 0.009(3) 0.006(3)
C65 0.033(3) 0.038(2) 0.038(2) 0.0006(19) 0.010(2) 0.0037(19)
C66 0.031(2) 0.039(2) 0.034(2) -0.0043(19) 0.0097(19) -0.0004(18)
C67 0.037(3) 0.040(3) 0.034(2) -0.0013(19) 0.010(2) 0.000(2)
C68 0.032(3) 0.042(3) 0.041(3) -0.001(2) 0.008(2) 0.004(2)
C69 0.032(3) 0.038(2) 0.041(3) -0.007(2) 0.005(2) 0.0009(19)
C70 0.035(3) 0.046(3) 0.046(3) 0.005(2) 0.020(2) 0.000(2)
C71 0.035(3) 0.042(3) 0.044(3) 0.007(2) 0.010(2) 0.005(2)
C72 0.034(3) 0.049(3) 0.045(3) -0.001(2) 0.013(2) 0.003(2)
C73 0.036(3) 0.047(3) 0.042(3) -0.012(2) 0.010(2) -0.009(2)
C74 0.027(2) 0.045(3) 0.034(2) -0.004(2) 0.003(2) -0.0027(19)
C75 0.029(3) 0.044(3) 0.053(3) -0.010(2) 0.010(2) -0.004(2)
C76 0.029(3) 0.043(3) 0.056(3) -0.003(2) 0.009(2) -0.007(2)
C77 0.027(2) 0.046(3) 0.040(3) -0.001(2) 0.004(2) -0.0018(19)
C78 0.030(3) 0.042(3) 0.041(3) -0.005(2) 0.009(2) 0.0002(19)
C79 0.026(2) 0.042(3) 0.040(3) -0.003(2) 0.007(2) -0.0027(19)
C80 0.036(3) 0.045(3) 0.055(3) -0.003(2) 0.006(2) -0.007(2)
C81 0.031(3) 0.044(3) 0.049(3) 0.001(2) 0.006(2) 0.003(2)
C82 0.029(2) 0.044(3) 0.038(2) -0.001(2) 0.006(2) 0.0057(19)
C83 0.031(3) 0.055(3) 0.043(3) 0.008(2) 0.011(2) -0.003(2)
C84 0.034(3) 0.060(3) 0.041(3) -0.002(2) 0.002(2) -0.008(2)
C85 0.031(3) 0.059(3) 0.039(3) 0.000(2) 0.003(2) 0.007(2)
C86 0.034(3) 0.072(4) 0.037(3) 0.004(2) 0.009(2) 0.000(2)
C87 0.032(3) 0.055(3) 0.043(3) 0.008(2) 0.002(2) -0.007(2)
C88 0.037(3) 0.082(4) 0.039(3) -0.010(3) 0.000(2) 0.006(3)
C89 0.036(3) 0.050(3) 0.036(3) -0.004(2) 0.008(2) -0.009(2)
C90 0.030(2) 0.040(3) 0.039(2) -0.0046(19) 0.011(2) 0.0011(19)
C91 0.037(3) 0.058(3) 0.041(3) -0.002(2) 0.006(2) -0.009(2)
C92 0.042(3) 0.057(3) 0.043(3) -0.006(2) 0.007(2) -0.005(2)
C93 0.053(3) 0.040(3) 0.038(3) 0.000(2) 0.007(2) 0.009(2)
C94 0.060(4) 0.046(3) 0.051(3) 0.005(2) 0.015(3) -0.007(3)
C95 0.050(3) 0.046(3) 0.048(3) -0.003(2) 0.009(3) -0.011(2)
C96 0.067(4) 0.053(3) 0.048(3) 0.005(3) 0.013(3) 0.011(3)
F37 0.081(3) 0.093(3) 0.055(2) 0.0039(19) -0.0111(19) 0.019(2)
F38 0.055(2) 0.133(3) 0.0452(19) -0.001(2) 0.0001(16) -0.038(2)
F39 0.0467(19) 0.108(3) 0.0399(17) 0.0001(17) 0.0099(15) -0.0028(18)
F40 0.171(4) 0.098(3) 0.054(2) -0.001(2) 0.024(3) 0.058(3)
F41 0.070(2) 0.0516(19) 0.066(2) -0.0041(15) 0.0212(18) 0.0063(16)
F42 0.067(4) 0.056(3) 0.111(5) -0.002(3) 0.056(3) 0.000(2)
F42A 0.134(7) 0.094(7) 0.081(7) 0.007(6) 0.041(6) 0.026(6)
F43 0.0478(19) 0.074(2) 0.0555(19) -0.0098(16) 0.0166(15) 0.0059(15)
F44 0.0324(16) 0.082(2) 0.0547(18) 0.0043(16) 0.0048(14) 0.0093(14)
F45 0.0481(19) 0.069(2) 0.074(2) 0.0244(17) 0.0293(17) 0.0130(15)
F46 0.145(4) 0.123(4) 0.044(2) -0.002(2) -0.016(2) 0.059(3)
F47 0.111(3) 0.059(2) 0.0407(17) -0.0039(15) 0.0037(18) -0.0230(19)
F48 0.120(3) 0.101(3) 0.0415(19) -0.0067(18) 0.026(2) -0.048(3)
F49 0.0469(18) 0.0652(19) 0.0345(15) -0.0023(13) 0.0146(13) 0.0036(14)
F50 0.064(2) 0.074(2) 0.067(2) 0.0173(17) 0.0283(18) 0.0328(18)
F51 0.0373(17) 0.092(2) 0.0479(17) -0.0054(16) 0.0063(14) -0.0100(16)
F52 0.053(2) 0.157(4) 0.053(2) 0.010(2) 0.0191(18) -0.032(2)
F53 0.0385(18) 0.063(2) 0.092(3) 0.0024(18) 0.0128(18) 0.0014(15)
F54 0.049(2) 0.053(2) 0.105(3) 0.0013(18) 0.027(2) -0.0115(15)
O13 0.0320(18) 0.0443(18) 0.0381(17) -0.0019(14) 0.0048(14) -0.0029(14)
O14 0.0355(18) 0.0374(17) 0.0381(17) 0.0030(13) 0.0083(14) 0.0023(13)
O15 0.0293(17) 0.0465(19) 0.0353(17) 0.0001(14) 0.0044(14) 0.0027(13)
O16 0.0313(17) 0.0448(18) 0.0329(16) 0.0021(13) 0.0062(14) 0.0035(13)
O17 0.0315(17) 0.0430(18) 0.0332(16) 0.0009(13) 0.0079(14) 0.0039(13)
O18 0.0340(18) 0.0412(18) 0.0329(16) -0.0003(13) 0.0103(14) -0.0023(13)
B13 0.031(3) 0.040(3) 0.031(3) 0.002(2) 0.006(2) 0.000(2)
B14 0.036(3) 0.041(3) 0.037(3) -0.003(2) 0.015(2) 0.000(2)
B15 0.027(3) 0.039(3) 0.033(3) 0.000(2) 0.005(2) -0.001(2)
B16 0.025(3) 0.042(3) 0.032(3) 0.004(2) 0.009(2) 0.001(2)
B17 0.029(3) 0.038(3) 0.032(3) 0.000(2) 0.007(2) 0.003(2)
B18 0.036(3) 0.038(3) 0.027(2) 0.005(2) 0.009(2) 0.002(2)
C97 0.034(3) 0.050(3) 0.041(3) -0.006(2) 0.009(2) -0.007(2)
C98 0.033(3) 0.047(3) 0.039(3) -0.007(2) 0.007(2) -0.007(2)
C99 0.040(3) 0.050(3) 0.039(3) -0.006(2) 0.007(2) 0.001(2)
C100 0.041(3) 0.055(3) 0.044(3) -0.011(2) 0.016(2) -0.003(2)
C101 0.026(3) 0.058(3) 0.034(2) -0.006(2) 0.001(2) -0.007(2)
C102 0.027(3) 0.065(3) 0.045(3) -0.009(2) 0.000(2) 0.003(2)
C103 0.027(3) 0.065(3) 0.034(2) -0.011(2) 0.005(2) 0.000(2)
C104 0.038(3) 0.070(4) 0.040(3) -0.006(3) 0.005(2) -0.006(3)
C105 0.041(3) 0.039(3) 0.043(3) 0.005(2) 0.006(2) -0.002(2)
C106 0.038(3) 0.039(2) 0.027(2) 0.0055(18) -0.0008(19) -0.0008(19)
C107 0.048(3) 0.050(3) 0.043(3) 0.007(2) -0.012(2) -0.007(2)
C108 0.093(5) 0.042(3) 0.038(3) -0.001(2) 0.006(3) -0.001(3)
C109 0.061(4) 0.042(3) 0.053(3) 0.006(2) 0.018(3) 0.001(2)
C110 0.042(3) 0.047(3) 0.063(4) 0.000(3) 0.010(3) 0.002(2)
C111 0.042(3) 0.049(3) 0.033(2) -0.002(2) -0.004(2) 0.002(2)
C112 0.090(5) 0.050(3) 0.061(4) 0.005(3) 0.034(4) 0.005(3)
C113 0.037(3) 0.051(3) 0.041(3) 0.010(2) 0.009(2) 0.007(2)
C114 0.028(2) 0.050(3) 0.033(2) -0.001(2) 0.001(2) 0.000(2)
C115 0.035(3) 0.048(3) 0.042(3) 0.008(2) 0.007(2) 0.003(2)
C116 0.032(3) 0.049(3) 0.051(3) 0.007(2) 0.009(2) 0.009(2)
C117 0.030(3) 0.053(3) 0.039(3) 0.003(2) 0.003(2) 0.004(2)
C118 0.039(3) 0.049(3) 0.041(3) 0.003(2) 0.010(2) 0.001(2)
C119 0.034(3) 0.046(3) 0.040(3) -0.001(2) 0.007(2) 0.007(2)
C120 0.033(3) 0.056(3) 0.043(3) 0.002(2) 0.007(2) 0.006(2)
C121 0.033(3) 0.056(3) 0.038(3) 0.002(2) 0.003(2) 0.011(2)
C122 0.033(3) 0.041(3) 0.039(3) 0.003(2) 0.009(2) -0.0021(19)
C123 0.047(3) 0.053(3) 0.046(3) 0.000(2) 0.010(2) 0.009(2)
C124 0.046(3) 0.053(3) 0.037(3) 0.004(2) 0.001(2) 0.006(2)
C125 0.047(3) 0.044(3) 0.036(3) 0.005(2) 0.007(2) -0.005(2)
C126 0.056(3) 0.046(3) 0.039(3) -0.003(2) 0.009(2) 0.002(2)
C127 0.044(3) 0.046(3) 0.042(3) 0.002(2) 0.003(2) 0.005(2)
C128 0.065(4) 0.054(3) 0.032(3) 0.003(2) 0.003(3) -0.003(3)
C129 0.035(3) 0.046(3) 0.031(2) -0.004(2) 0.004(2) -0.001(2)
C130 0.038(3) 0.034(2) 0.037(2) -0.0025(19) 0.009(2) 0.0004(19)
C131 0.041(3) 0.048(3) 0.036(3) 0.006(2) 0.010(2) 0.006(2)
C132 0.039(3) 0.051(3) 0.037(3) 0.003(2) 0.001(2) 0.010(2)
C133 0.033(3) 0.039(3) 0.040(3) -0.004(2) 0.004(2) 0.0013(19)
C134 0.035(3) 0.051(3) 0.025(2) -0.0031(19) 0.0079(19) -0.003(2)
C135 0.034(3) 0.045(3) 0.034(2) -0.004(2) -0.001(2) 0.003(2)
C136 0.032(3) 0.060(3) 0.041(3) 0.005(2) 0.004(2) 0.005(2)
C137 0.044(3) 0.045(3) 0.036(3) -0.003(2) 0.018(2) -0.005(2)
C138 0.035(3) 0.044(3) 0.032(2) 0.0050(19) 0.008(2) -0.001(2)
C139 0.044(3) 0.047(3) 0.043(3) -0.007(2) 0.014(2) -0.005(2)
C140 0.044(3) 0.053(3) 0.045(3) -0.005(2) 0.018(2) -0.002(2)
C141 0.037(3) 0.047(3) 0.046(3) 0.005(2) 0.010(2) -0.004(2)
C142 0.039(3) 0.046(3) 0.037(3) 0.001(2) 0.004(2) -0.007(2)
C143 0.038(3) 0.046(3) 0.038(3) 0.002(2) 0.007(2) 0.000(2)
C144 0.042(3) 0.057(3) 0.049(3) 0.008(2) 0.011(3) -0.005(2)

loop_
_atom_type_symbol
_atom_type_description
_atom_type_scat_dispersion_real
_atom_type_scat_dispersion_imag
_atom_type_scat_source
C C 0.0181 0.0091 'International Tables Vol C Tables 4.2.6.8 and 6.1.1.4'
H H 0.0000 0.0000 'International Tables Vol C Tables 4.2.6.8 and 6.1.1.4'
B B 0.0090 0.0039 'International Tables Vol C Tables 4.2.6.8 and 6.1.1.4'
O O 0.0492 0.0322 'International Tables Vol C Tables 4.2.6.8 and 6.1.1.4'
F F 0.0727 0.0534 'International Tables Vol C Tables 4.2.6.8 and 6.1.1.4'

loop_
_geom_angle_atom_site_label_1
_geom_angle_atom_site_label_2
_geom_angle_atom_site_label_3
_geom_angle
_geom_angle_site_symmetry_1
_geom_angle_site_symmetry_3
C16 F5 F4A 48.0(10) . .
C16 F4A F5 56.0(13) . .
O11 B1 B3 126.4(4) . .
O11 B1 B4 120.9(4) . .
B3 B1 B4 64.2(3) . .
O11 B1 B6 117.5(4) . .
B3 B1 B6 109.3(4) . .
B4 B1 B6 106.4(3) . .
O11 B1 B2 126.2(4) . .
B3 B1 B2 61.2(3) . .
B4 B1 B2 109.6(3) . .
B6 B1 B2 58.5(3) . .
O11 B1 B5 115.9(4) . .
B3 B1 B5 111.0(3) . .
B4 B1 B5 60.4(3) . .
B6 B1 B5 56.0(3) . .
B2 B1 B5 103.7(3) . .
O10 B2 B11 126.8(4) . .
O10 B2 B6 122.4(4) . .
B11 B2 B6 64.5(3) . .
O10 B2 B3 115.0(4) . .
B11 B2 B3 110.3(4) . .
B6 B2 B3 107.5(3) . .
O10 B2 B10 123.8(4) . .
B11 B2 B10 61.6(3) . .
B6 B2 B10 110.7(3) . .
B3 B2 B10 58.9(3) . .
O10 B2 B1 115.4(4) . .
B11 B2 B1 111.9(3) . .
B6 B2 B1 60.6(3) . .
B3 B2 B1 56.9(3) . .
B10 B2 B1 105.0(3) . .
O9 B3 B1 118.8(4) . .
O9 B3 B10 124.5(4) . .
B1 B3 B10 110.6(3) . .
O9 B3 B2 124.6(4) . .
B1 B3 B2 61.9(3) . .
B10 B3 B2 60.9(3) . .
O9 B3 B4 120.3(4) . .
B1 B3 B4 59.2(3) . .
B10 B3 B4 105.3(3) . .
B2 B3 B4 106.5(3) . .
O9 B3 B9 123.1(4) . .
B1 B3 B9 108.0(3) . .
B10 B3 B9 55.9(3) . .
B2 B3 B9 104.6(3) . .
B4 B3 B9 60.1(3) . .
O1 B4 B8 118.9(4) . .
O1 B4 B1 125.2(4) . .
B8 B4 B1 110.9(4) . .
O1 B4 B5 126.2(4) . .
B8 B4 B5 62.3(3) . .
B1 B4 B5 61.0(3) . .
O1 B4 B3 121.2(4) . .
B8 B4 B3 108.1(4) . .
B1 B4 B3 56.6(3) . .
B5 B4 B3 105.5(3) . .
O1 B4 B9 117.9(4) . .
B8 B4 B9 58.8(3) . .
B1 B4 B9 106.3(3) . .
B5 B4 B9 107.1(3) . .
B3 B4 B9 60.5(3) . .
O2 B5 B6 128.2(4) . .
O2 B5 B7 122.2(4) . .
B6 B5 B7 64.3(3) . .
O2 B5 B4 115.0(4) . .
B6 B5 B4 109.6(4) . .
B7 B5 B4 106.7(3) . .
O2 B5 B1 124.5(4) . .
B6 B5 B1 61.8(3) . .
B7 B5 B1 110.7(3) . .
B4 B5 B1 58.6(3) . .
O2 B5 B8 115.1(4) . .
B6 B5 B8 110.7(4) . .
B7 B5 B8 59.9(3) . .
B4 B5 B8 56.6(3) . .
B1 B5 B8 104.4(3) . .
O12 B6 B5 120.2(4) . .
O12 B6 B2 123.3(4) . .
B5 B6 B2 110.5(4) . .
O12 B6 B1 124.2(4) . .
B5 B6 B1 62.2(3) . .
B2 B6 B1 60.9(3) . .
O12 B6 B7 120.5(4) . .
B5 B6 B7 59.8(3) . .
B2 B6 B7 105.5(3) . .
B1 B6 B7 107.6(3) . .
O12 B6 B11 121.5(4) . .
B5 B6 B11 108.6(4) . .
B2 B6 B11 56.1(3) . .
B1 B6 B11 105.5(3) . .
B7 B6 B11 60.1(3) . .
O4 B7 B12 119.6(4) . .
O4 B7 B5 123.8(4) . .
B12 B7 B5 110.8(4) . .
O4 B7 B8 124.3(4) . .
B12 B7 B8 62.0(3) . .
B5 B7 B8 61.4(3) . .
O4 B7 B6 122.3(4) . .
B12 B7 B6 108.1(3) . .
B5 B7 B6 55.9(3) . .
B8 B7 B6 105.4(3) . .
O4 B7 B11 120.4(4) . .
B12 B7 B11 59.3(3) . .
B5 B7 B11 105.4(3) . .
B8 B7 B11 107.0(3) . .
B6 B7 B11 60.1(3) . .
O3 B8 B4 127.5(4) . .
O3 B8 B9 122.3(4) . .
B4 B8 B9 64.7(3) . .
O3 B8 B7 115.1(4) . .
B4 B8 B7 109.5(4) . .
B9 B8 B7 107.3(3) . .
O3 B8 B12 115.8(4) . .
B4 B8 B12 111.1(4) . .
B9 B8 B12 60.2(3) . .
B7 B8 B12 56.8(3) . .
O3 B8 B5 124.1(4) . .
B4 B8 B5 61.1(3) . .
B9 B8 B5 110.7(4) . .
B7 B8 B5 58.7(3) . .
B12 B8 B5 104.5(3) . .
O8 B9 B10 120.3(4) . .
O8 B9 B8 123.9(4) . .
B10 B9 B8 110.6(4) . .
O8 B9 B12 125.5(4) . .
B10 B9 B12 62.2(3) . .
B8 B9 B12 61.2(3) . .
O8 B9 B4 121.3(4) . .
B10 B9 B4 107.3(4) . .
B8 B9 B4 56.5(3) . .
B12 B9 B4 105.4(3) . .
O8 B9 B3 119.6(4) . .
B10 B9 B3 59.1(3) . .
B8 B9 B3 105.3(3) . .
B12 B9 B3 107.1(3) . .
B4 B9 B3 59.4(3) . .
O6 B10 B9 128.3(4) . .
O6 B10 B3 122.8(4) . .
B9 B10 B3 65.0(3) . .
O6 B10 B11 114.3(4) . .
B9 B10 B11 109.5(3) . .
B3 B10 B11 107.1(4) . .
O6 B10 B2 115.4(4) . .
B9 B10 B2 111.2(4) . .
B3 B10 B2 60.2(3) . .
B11 B10 B2 56.4(3) . .
O6 B10 B12 123.9(4) . .
B9 B10 B12 61.1(3) . .
B3 B10 B12 110.7(3) . .
B11 B10 B12 58.7(3) . .
B2 B10 B12 104.1(3) . .
O7 B11 B2 119.1(4) . .
O7 B11 B12 125.8(4) . .
B2 B11 B12 110.4(4) . .
O7 B11 B10 126.9(4) . .
B2 B11 B10 62.0(3) . .
B12 B11 B10 60.9(3) . .
O7 B11 B6 117.6(4) . .
B2 B11 B6 59.3(3) . .
B12 B11 B6 105.5(3) . .
B10 B11 B6 107.1(3) . .
O7 B11 B7 121.1(4) . .
B2 B11 B7 107.7(4) . .
B12 B11 B7 56.4(3) . .
B10 B11 B7 105.3(3) . .
B6 B11 B7 59.7(3) . .
O5 B12 B7 126.5(4) . .
O5 B12 B11 120.4(4) . .
B7 B12 B11 64.3(3) . .
O5 B12 B9 116.9(4) . .
B7 B12 B9 109.6(4) . .
B11 B12 B9 107.3(4) . .
O5 B12 B8 126.0(4) . .
B7 B12 B8 61.2(3) . .
B11 B12 B8 110.2(4) . .
B9 B12 B8 58.6(3) . .
O5 B12 B10 115.7(4) . .
B7 B12 B10 111.0(4) . .
B11 B12 B10 60.4(3) . .
B9 B12 B10 56.7(3) . .
B8 B12 B10 104.2(3) . .
B4 O1 C1 123.5(4) . .
B5 O2 C9 121.2(4) . .
B8 O3 C17 121.9(4) . .
B7 O4 C25 119.3(4) . .
B12 O5 C33 121.1(4) . .
B10 O6 C41 122.2(4) . .
B11 O7 C49 124.4(4) . .
B9 O8 C57 119.3(4) . .
B3 O9 C65 119.4(4) . .
B2 O10 C73 121.7(4) . .
B1 O11 C81 121.3(4) . .
B6 O12 C89 119.8(4) . .
O1 C1 C2 110.9(4) . .
O1 C1 H1A 109.5 . .
C2 C1 H1A 109.5 . .
O1 C1 H1B 109.5 . .
C2 C1 H1B 109.5 . .
H1A C1 H1B 108.0 . .
C3 C2 C7 118.9(4) . .
C3 C2 C1 122.0(4) . .
C7 C2 C1 119.1(4) . .
C2 C3 C4 121.2(5) . .
C2 C3 H3 119.4 . .
C4 C3 H3 119.4 . .
C5 C4 C3 119.2(5) . .
C5 C4 H4 120.4 . .
C3 C4 H4 120.4 . .
C4 C5 C6 120.3(5) . .
C4 C5 C8 121.2(5) . .
C6 C5 C8 118.5(5) . .
C7 C6 C5 120.4(5) . .
C7 C6 H6 119.8 . .
C5 C6 H6 119.8 . .
C6 C7 C2 120.0(5) . .
C6 C7 H7 120.0 . .
C2 C7 H7 120.0 . .
F3A C8 F1 97.7(15) . .
F3A C8 F2 119(2) . .
F1 C8 F2 105.4(4) . .
F1 C8 F3 108.0(7) . .
F2 C8 F3 101.8(8) . .
F3A C8 C5 107.7(19) . .
F1 C8 C5 113.3(5) . .
F2 C8 C5 113.1(4) . .
F3 C8 C5 114.3(8) . .
O2 C9 C10 109.4(4) . .
O2 C9 H9A 109.8 . .
C10 C9 H9A 109.8 . .
O2 C9 H9B 109.8 . .
C10 C9 H9B 109.8 . .
H9A C9 H9B 108.3 . .
C15 C10 C11 118.9(4) . .
C15 C10 C9 121.8(4) . .
C11 C10 C9 119.2(4) . .
C12 C11 C10 120.3(4) . .
C12 C11 H11 119.8 . .
C10 C11 H11 119.8 . .
C13 C12 C11 120.4(5) . .
C13 C12 H12 119.8 . .
C11 C12 H12 119.8 . .
C12 C13 C14 120.0(5) . .
C12 C13 C16 121.6(5) . .
C14 C13 C16 118.4(5) . .
C15 C14 C13 119.4(4) . .
C15 C14 H14 120.3 . .
C13 C14 H14 120.3 . .
C10 C15 C14 120.9(5) . .
C10 C15 H15 119.5 . .
C14 C15 H15 119.5 . .
F4A C16 F5 76.0(15) . .
F4A C16 F6 122.7(15) . .
F5 C16 F6 109.2(6) . .
F5 C16 F4 109.8(6) . .
F6 C16 F4 102.9(5) . .
F4A C16 C13 115.1(14) . .
F5 C16 C13 112.8(6) . .
F6 C16 C13 114.2(5) . .
F4 C16 C13 107.4(6) . .
O3 C17 C18 111.6(4) . .
O3 C17 H17A 109.3 . .
C18 C17 H17A 109.3 . .
O3 C17 H17B 109.3 . .
C18 C17 H17B 109.3 . .
H17A C17 H17B 108.0 . .
C23 C18 C19 118.7(4) . .
C23 C18 C17 122.1(4) . .
C19 C18 C17 119.2(4) . .
C20 C19 C18 120.9(4) . .
C20 C19 H19 119.5 . .
C18 C19 H19 119.5 . .
C19 C20 C21 119.6(4) . .
C19 C20 H20 120.2 . .
C21 C20 H20 120.2 . .
C22 C21 C20 119.9(5) . .
C22 C21 C24 120.9(4) . .
C20 C21 C24 119.1(4) . .
C23 C22 C21 120.3(5) . .
C23 C22 H22 119.9 . .
C21 C22 H22 119.9 . .
C22 C23 C18 120.6(4) . .
C22 C23 H23 119.7 . .
C18 C23 H23 119.7 . .
F9 C24 F8 106.5(4) . .
F9 C24 F7 105.7(4) . .
F8 C24 F7 105.5(4) . .
F9 C24 C21 112.5(4) . .
F8 C24 C21 113.4(4) . .
F7 C24 C21 112.6(4) . .
O4 C25 C26 111.2(4) . .
O4 C25 H25A 109.4 . .
C26 C25 H25A 109.4 . .
O4 C25 H25B 109.4 . .
C26 C25 H25B 109.4 . .
H25A C25 H25B 108.0 . .
C31 C26 C27 118.5(4) . .
C31 C26 C25 124.3(4) . .
C27 C26 C25 117.1(4) . .
C28 C27 C26 120.7(5) . .
C28 C27 H27 119.6 . .
C26 C27 H27 119.6 . .
C27 C28 C29 120.3(5) . .
C27 C28 H28 119.9 . .
C29 C28 H28 119.9 . .
C28 C29 C30 119.2(4) . .
C28 C29 C32 119.6(5) . .
C30 C29 C32 121.2(5) . .
C31 C30 C29 120.0(5) . .
C31 C30 H30 120.0 . .
C29 C30 H30 120.0 . .
C26 C31 C30 121.2(4) . .
C26 C31 H31 119.4 . .
C30 C31 H31 119.4 . .
F10 C32 F12 105.3(5) . .
F10 C32 F11 105.1(5) . .
F12 C32 F11 106.6(5) . .
F10 C32 C29 113.4(4) . .
F12 C32 C29 113.2(4) . .
F11 C32 C29 112.6(5) . .
O5 C33 C34 110.7(4) . .
O5 C33 H33A 109.5 . .
C34 C33 H33A 109.5 . .
O5 C33 H33B 109.5 . .
C34 C33 H33B 109.5 . .
H33A C33 H33B 108.1 . .
C35 C34 C39 118.6(5) . .
C35 C34 C33 120.5(4) . .
C39 C34 C33 120.9(4) . .
C36 C35 C34 120.8(5) . .
C36 C35 H35 119.6 . .
C34 C35 H35 119.6 . .
C35 C36 C37 120.0(5) . .
C35 C36 H36 120.0 . .
C37 C36 H36 120.0 . .
C36 C37 C38 120.1(5) . .
C36 C37 C40 119.7(5) . .
C38 C37 C40 120.1(5) . .
C39 C38 C37 119.7(5) . .
C39 C38 H38 120.1 . .
C37 C38 H38 120.1 . .
C38 C39 C34 120.8(5) . .
C38 C39 H39 119.6 . .
C34 C39 H39 119.6 . .
F13 C40 F15 106.1(5) . .
F13 C40 F14 105.6(5) . .
F15 C40 F14 106.0(5) . .
F13 C40 C37 113.0(5) . .
F15 C40 C37 113.7(4) . .
F14 C40 C37 111.7(5) . .
O6 C41 C42 109.5(4) . .
O6 C41 H41A 109.8 . .
C42 C41 H41A 109.8 . .
O6 C41 H41B 109.8 . .
C42 C41 H41B 109.8 . .
H41A C41 H41B 108.2 . .
C47 C42 C43 117.8(4) . .
C47 C42 C41 121.0(4) . .
C43 C42 C41 121.2(4) . .
C44 C43 C42 121.6(5) . .
C44 C43 H43 119.2 . .
C42 C43 H43 119.2 . .
C43 C44 C45 119.4(5) . .
C43 C44 H44 120.3 . .
C45 C44 H44 120.3 . .
C46 C45 C44 119.4(5) . .
C46 C45 C48 118.2(5) . .
C44 C45 C48 122.4(5) . .
C45 C46 C47 120.8(5) . .
C45 C46 H46 119.6 . .
C47 C46 H46 119.6 . .
C46 C47 C42 120.9(5) . .
C46 C47 H47 119.6 . .
C42 C47 H47 119.6 . .
F17 C48 F16 103.1(7) . .
F17 C48 F18 107.6(7) . .
F16 C48 F18 105.1(5) . .
F16 C48 F17A 125.1(17) . .
F18 C48 F17A 94.7(19) . .
F17 C48 C45 115.4(7) . .
F16 C48 C45 112.6(5) . .
F18 C48 C45 112.2(5) . .
F17A C48 C45 105.7(19) . .
O7 C49 C50 109.9(4) . .
O7 C49 H49A 109.7 . .
C50 C49 H49A 109.7 . .
O7 C49 H49B 109.7 . .
C50 C49 H49B 109.7 . .
H49A C49 H49B 108.2 . .
C51 C50 C55 118.7(5) . .
C51 C50 C49 119.3(5) . .
C55 C50 C49 122.0(5) . .
C50 C51 C52 120.9(5) . .
C50 C51 H51 119.5 . .
C52 C51 H51 119.5 . .
C53 C52 C51 119.5(5) . .
C53 C52 H52 120.3 . .
C51 C52 H52 120.3 . .
C52 C53 C54 120.4(5) . .
C52 C53 C56 118.7(6) . .
C54 C53 C56 120.8(6) . .
C53 C54 C55 119.7(5) . .
C53 C54 H54 120.1 . .
C55 C54 H54 120.1 . .
C54 C55 C50 120.7(5) . .
C54 C55 H55 119.6 . .
C50 C55 H55 119.6 . .
F21 C56 F20 113.3(7) . .
F21 C56 F19 100.0(6) . .
F20 C56 F19 105.6(5) . .
F20 C56 F21A 82.6(11) . .
F19 C56 F21A 131.0(11) . .
F21 C56 C53 113.4(6) . .
F20 C56 C53 111.6(5) . .
F19 C56 C53 112.2(6) . .
F21A C56 C53 108.7(10) . .
O8 C57 C58 112.9(4) . .
O8 C57 H57A 109.0 . .
C58 C57 H57A 109.0 . .
O8 C57 H57B 109.0 . .
C58 C57 H57B 109.0 . .
H57A C57 H57B 107.8 . .
C59 C58 C63 118.8(5) . .
C59 C58 C57 117.4(4) . .
C63 C58 C57 123.7(4) . .
C58 C59 C60 121.3(5) . .
C58 C59 H59 119.4 . .
C60 C59 H59 119.4 . .
C59 C60 C61 120.4(5) . .
C59 C60 H60 119.8 . .
C61 C60 H60 119.8 . .
C60 C61 C62 118.5(5) . .
C60 C61 C64 121.3(5) . .
C62 C61 C64 120.2(5) . .
C61 C62 C63 121.0(5) . .
C61 C62 H62 119.5 . .
C63 C62 H62 119.5 . .
C58 C63 C62 120.0(5) . .
C58 C63 H63 120.0 . .
C62 C63 H63 120.0 . .
F23A C64 F24 123.2(12) . .
F22 C64 F24 108.8(6) . .
F22 C64 F23 105.0(7) . .
F24 C64 F23 101.7(6) . .
F23A C64 F22A 100.2(16) . .
F24 C64 F22A 95.2(14) . .
F23A C64 C61 114.2(14) . .
F22 C64 C61 115.1(6) . .
F24 C64 C61 113.3(5) . .
F23 C64 C61 111.9(5) . .
F22A C64 C61 105.7(14) . .
O9 C65 C66 111.3(4) . .
O9 C65 H65A 109.4 . .
C66 C65 H65A 109.4 . .
O9 C65 H65B 109.4 . .
C66 C65 H65B 109.4 . .
H65A C65 H65B 108.0 . .
C67 C66 C71 119.7(4) . .
C67 C66 C65 123.7(4) . .
C71 C66 C65 116.5(4) . .
C66 C67 C68 119.9(4) . .
C66 C67 H67 120.0 . .
C68 C67 H67 120.0 . .
C69 C68 C67 120.4(5) . .
C69 C68 H68 119.8 . .
C67 C68 H68 119.8 . .
C70 C69 C68 119.5(4) . .
C70 C69 C72 119.7(4) . .
C68 C69 C72 120.8(4) . .
C71 C70 C69 120.0(4) . .
C71 C70 H70 120.0 . .
C69 C70 H70 120.0 . .
C70 C71 C66 120.4(4) . .
C70 C71 H71 119.8 . .
C66 C71 H71 119.8 . .
F26 C72 F25 106.0(4) . .
F26 C72 F27 105.8(4) . .
F25 C72 F27 106.7(4) . .
F26 C72 C69 113.1(4) . .
F25 C72 C69 112.9(4) . .
F27 C72 C69 111.8(4) . .
O10 C73 C74 111.8(4) . .
O10 C73 H73A 109.3 . .
C74 C73 H73A 109.3 . .
O10 C73 H73B 109.3 . .
C74 C73 H73B 109.3 . .
H73A C73 H73B 107.9 . .
C75 C74 C79 118.5(4) . .
C75 C74 C73 119.6(4) . .
C79 C74 C73 121.9(4) . .
C76 C75 C74 121.4(5) . .
C76 C75 H75 119.3 . .
C74 C75 H75 119.3 . .
C75 C76 C77 119.3(5) . .
C75 C76 H76 120.4 . .
C77 C76 H76 120.4 . .
C78 C77 C76 120.7(4) . .
C78 C77 C80 119.9(4) . .
C76 C77 C80 119.3(4) . .
C77 C78 C79 119.5(4) . .
C77 C78 H78 120.3 . .
C79 C78 H78 120.3 . .
C78 C79 C74 120.5(4) . .
C78 C79 H79 119.8 . .
C74 C79 H79 119.8 . .
F28 C80 F30 106.2(4) . .
F28 C80 F29 105.9(4) . .
F30 C80 F29 105.5(4) . .
F28 C80 C77 112.9(4) . .
F30 C80 C77 112.9(4) . .
F29 C80 C77 112.8(4) . .
O11 C81 C82 111.0(4) . .
O11 C81 H81A 109.4 . .
C82 C81 H81A 109.4 . .
O11 C81 H81B 109.4 . .
C82 C81 H81B 109.4 . .
H81A C81 H81B 108.0 . .
C83 C82 C87 118.6(4) . .
C83 C82 C81 120.5(4) . .
C87 C82 C81 120.9(4) . .
C84 C83 C82 120.4(5) . .
C84 C83 H83 119.8 . .
C82 C83 H83 119.8 . .
C83 C84 C85 120.6(5) . .
C83 C84 H84 119.7 . .
C85 C84 H84 119.7 . .
C86 C85 C84 119.0(5) . .
C86 C85 C88 121.1(5) . .
C84 C85 C88 119.8(5) . .
C87 C86 C85 120.3(5) . .
C87 C86 H86 119.8 . .
C85 C86 H86 119.8 . .
C86 C87 C82 121.0(5) . .
C86 C87 H87 119.5 . .
C82 C87 H87 119.5 . .
F32 C88 F31 105.5(4) . .
F32 C88 F33 106.3(5) . .
F31 C88 F33 104.8(4) . .
F32 C88 C85 114.1(5) . .
F31 C88 C85 113.8(5) . .
F33 C88 C85 111.7(4) . .
O12 C89 C90 111.7(4) . .
O12 C89 H89A 109.3 . .
C90 C89 H89A 109.3 . .
O12 C89 H89B 109.3 . .
C90 C89 H89B 109.3 . .
H89A C89 H89B 107.9 . .
C95 C90 C91 118.8(5) . .
C95 C90 C89 124.0(4) . .
C91 C90 C89 117.2(4) . .
C90 C91 C92 121.0(5) . .
C90 C91 H91 119.5 . .
C92 C91 H91 119.5 . .
C93 C92 C91 119.8(5) . .
C93 C92 H92 120.1 . .
C91 C92 H92 120.1 . .
C92 C93 C94 120.1(5) . .
C92 C93 C96 120.9(5) . .
C94 C93 C96 119.0(5) . .
C93 C94 C95 120.0(5) . .
C93 C94 H94 120.0 . .
C95 C94 H94 120.0 . .
C90 C95 C94 120.2(5) . .
C90 C95 H95 119.9 . .
C94 C95 H95 119.9 . .
F36 C96 F35 105.5(5) . .
F36 C96 F34 106.4(5) . .
F35 C96 F34 105.0(5) . .
F36 C96 C93 113.3(5) . .
F35 C96 C93 113.2(5) . .
F34 C96 C93 112.8(5) . .
C112 F40 F42A 50.8(9) . .
C112 F42A F40 59.7(15) . .
B13 O13 C97 121.1(4) . .
B14 O14 C105 124.6(4) . .
B18 O15 C113 121.4(4) . .
B15 O16 C121 119.4(4) . .
B16 O17 C129 121.3(4) . .
B17 O18 C137 119.9(4) . .
O13 B13 B17 125.3(4) . .
O13 B13 B14 120.0(4) . .
B17 B13 B14 64.4(3) . .
O13 B13 B16 116.3(4) . 3_665
B17 B13 B16 111.4(4) . 3_665
B14 B13 B16 60.7(3) . 3_665
O13 B13 B15 117.6(4) . 3_665
B17 B13 B15 109.8(4) . 3_665
B14 B13 B15 107.9(4) . 3_665
B16 B13 B15 57.1(3) 3_665 3_665
O13 B13 B18 125.7(4) . 3_665
B17 B13 B18 61.1(3) . 3_665
B14 B13 B18 110.4(4) . 3_665
B16 B13 B18 104.6(3) 3_665 3_665
B15 B13 B18 58.7(3) 3_665 3_665
O14 B14 B18 118.0(4) . .
O14 B14 B13 126.8(4) . .
B18 B14 B13 110.8(4) . .
O14 B14 B16 127.7(4) . 3_665
B18 B14 B16 62.3(3) . 3_665
B13 B14 B16 60.7(3) . 3_665
O14 B14 B17 120.6(4) . .
B18 B14 B17 108.2(4) . .
B13 B14 B17 57.0(3) . .
B16 B14 B17 105.7(4) 3_665 .
O14 B14 B15 115.9(4) . .
B18 B14 B15 59.0(3) . .
B13 B14 B15 106.4(4) . .
B16 B14 B15 107.2(4) 3_665 .
B17 B14 B15 60.4(3) . .
O16 B15 B16 121.5(4) . .
O16 B15 B18 122.9(4) . .
B16 B15 B18 110.0(4) . .
O16 B15 B13 125.4(4) . 3_665
B16 B15 B13 61.3(3) . 3_665
B18 B15 B13 61.3(3) . 3_665
O16 B15 B14 121.4(4) . .
B16 B15 B14 107.0(4) . .
B18 B15 B14 56.4(3) . .
B13 B15 B14 105.1(3) 3_665 .
O16 B15 B17 120.6(4) . .
B16 B15 B17 59.1(3) . .
B18 B15 B17 105.3(3) . .
B13 B15 B17 106.5(3) 3_665 .
B14 B15 B17 59.4(3) . .
O17 B16 B15 127.5(4) . .
O17 B16 B17 122.3(4) . .
B15 B16 B17 64.8(3) . .
O17 B16 B14 114.8(4) . 3_665
B15 B16 B14 109.9(4) . 3_665
B17 B16 B14 107.4(3) . 3_665
O17 B16 B13 123.9(4) . 3_665
B15 B16 B13 61.6(3) . 3_665
B17 B16 B13 111.0(3) . 3_665
B14 B16 B13 58.6(3) 3_665 3_665
O17 B16 B18 115.2(4) . 3_665
B15 B16 B18 111.6(4) . 3_665
B17 B16 B18 60.2(3) . 3_665
B14 B16 B18 57.0(3) 3_665 3_665
B13 B16 B18 104.9(3) 3_665 3_665
O18 B17 B13 119.2(4) . .
O18 B17 B16 124.9(4) . .
B13 B17 B16 110.1(4) . .
O18 B17 B18 124.3(4) . 3_665
B13 B17 B18 62.1(3) . 3_665
B16 B17 B18 61.1(3) . 3_665
O18 B17 B14 120.1(4) . .
B13 B17 B14 58.6(3) . .
B16 B17 B14 105.2(3) . .
B18 B17 B14 106.8(3) 3_665 .
O18 B17 B15 122.7(4) . .
B13 B17 B15 107.6(3) . .
B16 B17 B15 56.0(3) . .
B18 B17 B15 105.4(3) 3_665 .
B14 B17 B15 60.2(3) . .
O15 B18 B14 127.4(4) . .
O15 B18 B15 123.2(4) . .
B14 B18 B15 64.6(3) . .
O15 B18 B17 115.0(4) . 3_665
B14 B18 B17 109.1(4) . 3_665
B15 B18 B17 107.3(3) . 3_665
O15 B18 B16 123.5(4) . 3_665
B14 B18 B16 60.7(3) . 3_665
B15 B18 B16 110.3(4) . 3_665
B17 B18 B16 58.7(3) 3_665 3_665
O15 B18 B13 117.0(4) . 3_665
B14 B18 B13 110.4(4) . 3_665
B15 B18 B13 60.0(3) . 3_665
B17 B18 B13 56.8(3) 3_665 3_665
B16 B18 B13 104.1(3) 3_665 3_665
O13 C97 C98 111.0(4) . .
O13 C97 H97A 109.4 . .
C98 C97 H97A 109.4 . .
O13 C97 H97B 109.4 . .
C98 C97 H97B 109.4 . .
H97A C97 H97B 108.0 . .
C103 C98 C99 118.2(5) . .
C103 C98 C97 121.2(4) . .
C99 C98 C97 120.6(5) . .
C100 C99 C98 120.5(5) . .
C100 C99 H99 119.8 . .
C98 C99 H99 119.8 . .
C101 C100 C99 120.3(5) . .
C101 C100 H100 119.8 . .
C99 C100 H100 119.8 . .
C100 C101 C102 119.7(5) . .
C100 C101 C104 120.9(5) . .
C102 C101 C104 119.2(5) . .
C103 C102 C101 119.4(5) . .
C103 C102 H102 120.3 . .
C101 C102 H102 120.3 . .
C102 C103 C98 121.8(5) . .
C102 C103 H103 119.1 . .
C98 C103 H103 119.1 . .
F38 C104 F39 106.4(4) . .
F38 C104 F37 104.9(5) . .
F39 C104 F37 105.3(4) . .
F38 C104 C101 112.5(5) . .
F39 C104 C101 113.5(4) . .
F37 C104 C101 113.6(5) . .
O14 C105 C106 109.1(4) . .
O14 C105 H10A 109.9 . .
C106 C105 H10A 109.9 . .
O14 C105 H10B 109.9 . .
C106 C105 H10B 109.9 . .
H10A C105 H10B 108.3 . .
C107 C106 C111 118.9(5) . .
C107 C106 C105 123.2(4) . .
C111 C106 C105 117.9(4) . .
C106 C107 C108 119.9(5) . .
C106 C107 H107 120.1 . .
C108 C107 H107 120.1 . .
C109 C108 C107 120.5(5) . .
C109 C108 H108 119.8 . .
C107 C108 H108 119.8 . .
C108 C109 C110 119.9(5) . .
C108 C109 C112 122.5(6) . .
C110 C109 C112 117.6(6) . .
C109 C110 C111 120.0(5) . .
C109 C110 H110 120.0 . .
C111 C110 H110 120.0 . .
C110 C111 C106 120.8(5) . .
C110 C111 H111 119.6 . .
C106 C111 H111 119.6 . .
F42A C112 F41 132.3(14) . .
F42A C112 F40 69.4(17) . .
F41 C112 F40 105.1(5) . .
F41 C112 F42 102.8(6) . .
F40 C112 F42 110.9(6) . .
F42A C112 C109 112.2(12) . .
F41 C112 C109 113.3(5) . .
F40 C112 C109 112.2(6) . .
F42 C112 C109 112.0(5) . .
O15 C113 C114 111.2(4) . .
O15 C113 H11A 109.4 . .
C114 C113 H11A 109.4 . .
O15 C113 H11B 109.4 . .
C114 C113 H11B 109.4 . .
H11A C113 H11B 108.0 . .
C119 C114 C115 118.9(4) . .
C119 C114 C113 122.6(4) . .
C115 C114 C113 118.5(4) . .
C116 C115 C114 120.6(5) . .
C116 C115 H115 119.7 . .
C114 C115 H115 119.7 . .
C115 C116 C117 120.0(5) . .
C115 C116 H116 120.0 . .
C117 C116 H116 120.0 . .
C118 C117 C116 119.8(5) . .
C118 C117 C120 121.0(5) . .
C116 C117 C120 119.3(5) . .
C117 C118 C119 120.2(5) . .
C117 C118 H118 119.9 . .
C119 C118 H118 119.9 . .
C114 C119 C118 120.5(5) . .
C114 C119 H119 119.8 . .
C118 C119 H119 119.8 . .
F45 C120 F43 106.3(4) . .
F45 C120 F44 106.8(4) . .
F43 C120 F44 105.9(4) . .
F45 C120 C117 112.3(4) . .
F43 C120 C117 112.2(4) . .
F44 C120 C117 112.8(4) . .
O16 C121 C122 113.0(4) . .
O16 C121 H12A 109.0 . .
C122 C121 H12A 109.0 . .
O16 C121 H12B 109.0 . .
C122 C121 H12B 109.0 . .
H12A C121 H12B 107.8 . .
C123 C122 C127 118.8(5) . .
C123 C122 C121 117.6(4) . .
C127 C122 C121 123.5(4) . .
C122 C123 C124 121.5(5) . .
C122 C123 H123 119.3 . .
C124 C123 H123 119.3 . .
C123 C124 C125 119.6(5) . .
C123 C124 H124 120.2 . .
C125 C124 H124 120.2 . .
C126 C125 C124 119.2(5) . .
C126 C125 C128 120.4(5) . .
C124 C125 C128 120.4(5) . .
C125 C126 C127 121.1(5) . .
C125 C126 H126 119.5 . .
C127 C126 H126 119.5 . .
C126 C127 C122 119.8(5) . .
C126 C127 H127 120.1 . .
C122 C127 H127 120.1 . .
F46 C128 F47 107.6(5) . .
F46 C128 F48 106.0(5) . .
F47 C128 F48 104.4(4) . .
F46 C128 C125 113.7(5) . .
F47 C128 C125 112.3(4) . .
F48 C128 C125 112.1(5) . .
O17 C129 C130 108.8(4) . .
O17 C129 H12C 109.9 . .
C130 C129 H12C 109.9 . .
O17 C129 H12D 109.9 . .
C130 C129 H12D 109.9 . .
H12C C129 H12D 108.3 . .
C135 C130 C131 118.5(4) . .
C135 C130 C129 120.8(4) . .
C131 C130 C129 120.7(4) . .
C132 C131 C130 121.2(4) . .
C132 C131 H131 119.4 . .
C130 C131 H131 119.4 . .
C131 C132 C133 119.5(5) . .
C131 C132 H132 120.2 . .
C133 C132 H132 120.2 . .
C134 C133 C132 119.7(4) . .
C134 C133 C136 120.9(4) . .
C132 C133 C136 119.3(4) . .
C133 C134 C135 120.2(4) . .
C133 C134 H134 119.9 . .
C135 C134 H134 119.9 . .
C130 C135 C134 120.8(4) . .
C130 C135 H135 119.6 . .
C134 C135 H135 119.6 . .
F49 C136 F50 107.1(4) . .
F49 C136 F51 106.6(4) . .
F50 C136 F51 106.4(4) . .
F49 C136 C133 113.4(4) . .
F50 C136 C133 111.4(4) . .
F51 C136 C133 111.4(4) . .
O18 C137 C138 111.6(4) . .
O18 C137 H13A 109.3 . .
C138 C137 H13A 109.3 . .
O18 C137 H13B 109.3 . .
C138 C137 H13B 109.3 . .
H13A C137 H13B 108.0 . .
C143 C138 C139 118.7(4) . .
C143 C138 C137 124.2(4) . .
C139 C138 C137 117.1(4) . .
C140 C139 C138 120.5(5) . .
C140 C139 H139 119.8 . .
C138 C139 H139 119.8 . .
C139 C140 C141 120.4(5) . .
C139 C140 H140 119.8 . .
C141 C140 H140 119.8 . .
C140 C141 C142 119.9(5) . .
C140 C141 C144 118.4(5) . .
C142 C141 C144 121.6(5) . .
C141 C142 C143 119.4(5) . .
C141 C142 H142 120.3 . .
C143 C142 H142 120.3 . .
C138 C143 C142 121.2(5) . .
C138 C143 H143 119.4 . .
C142 C143 H143 119.4 . .
F53 C144 F54 105.6(4) . .
F53 C144 F52 105.8(5) . .
F54 C144 F52 105.9(4) . .
F53 C144 C141 113.4(4) . .
F54 C144 C141 113.1(5) . .
F52 C144 C141 112.4(5) . .

loop_
_geom_bond_atom_site_label_1
_geom_bond_atom_site_label_2
_geom_bond_distance
_geom_bond_site_symmetry_2
F25 C72 1.329(5) .
F26 C72 1.325(5) .
F27 C72 1.342(5) .
F1 C8 1.349(7) .
F2 C8 1.350(7) .
F3 C8 1.352(15) .
F3A C8 1.34(4) .
F4 C16 1.437(10) .
F5 C16 1.308(8) .
F5 F4A 1.53(3) .
F6 C16 1.318(7) .
F4A C16 1.17(3) .
F7 C24 1.337(6) .
F8 C24 1.335(6) .
F9 C24 1.332(6) .
F10 C32 1.329(6) .
F11 C32 1.335(6) .
F12 C32 1.332(6) .
F13 C40 1.336(7) .
F14 C40 1.346(6) .
F15 C40 1.337(6) .
F16 C48 1.340(7) .
F17 C48 1.292(13) .
F18 C48 1.357(6) .
F17A C48 1.42(4) .
F19 C56 1.366(7) .
F20 C56 1.343(7) .
F21 C56 1.321(7) .
F21A C56 1.426(15) .
F22 C64 1.297(10) .
F23 C64 1.382(9) .
F24 C64 1.315(6) .
F22A C64 1.48(3) .
F23A C64 1.20(3) .
F28 C80 1.338(6) .
F29 C80 1.344(6) .
F30 C80 1.341(6) .
F31 C88 1.346(7) .
F32 C88 1.335(6) .
F33 C88 1.347(6) .
F34 C96 1.339(7) .
F35 C96 1.331(6) .
F36 C96 1.323(6) .
B1 O11 1.389(6) .
B1 B3 1.770(7) .
B1 B4 1.822(7) .
B1 B6 1.861(7) .
B1 B2 1.865(7) .
B1 B5 1.867(7) .
B2 O10 1.398(6) .
B2 B11 1.758(7) .
B2 B6 1.821(7) .
B2 B3 1.852(7) .
B2 B10 1.863(8) .
B3 O9 1.364(6) .
B3 B10 1.826(7) .
B3 B4 1.908(7) .
B3 B9 1.929(7) .
B4 O1 1.365(6) .
B4 B8 1.771(7) .
B4 B5 1.857(7) .
B4 B9 1.921(7) .
B5 O2 1.392(6) .
B5 B6 1.750(7) .
B5 B7 1.827(7) .
B5 B8 1.878(7) .
B6 O12 1.384(6) .
B6 B7 1.904(8) .
B6 B11 1.911(7) .
B7 O4 1.375(6) .
B7 B12 1.767(7) .
B7 B8 1.850(7) .
B7 B11 1.912(7) .
B8 O3 1.390(6) .
B8 B9 1.817(7) .
B8 B12 1.864(7) .
B9 O8 1.382(6) .
B9 B10 1.764(7) .
B9 B12 1.847(7) .
B10 O6 1.396(6) .
B10 B11 1.857(7) .
B10 B12 1.866(7) .
B11 O7 1.367(6) .
B11 B12 1.824(8) .
B12 O5 1.396(6) .
O1 C1 1.442(5) .
O2 C9 1.440(5) .
O3 C17 1.425(5) .
O4 C25 1.436(5) .
O5 C33 1.436(5) .
O6 C41 1.430(5) .
O7 C49 1.443(5) .
O8 C57 1.434(5) .
O9 C65 1.444(5) .
O10 C73 1.422(5) .
O11 C81 1.431(5) .
O12 C89 1.438(5) .
C1 C2 1.506(6) .
C1 H1A 0.9900 .
C1 H1B 0.9900 .
C2 C3 1.387(6) .
C2 C7 1.395(7) .
C3 C4 1.391(7) .
C3 H3 0.9500 .
C4 C5 1.379(8) .
C4 H4 0.9500 .
C5 C6 1.387(7) .
C5 C8 1.483(7) .
C6 C7 1.383(7) .
C6 H6 0.9500 .
C7 H7 0.9500 .
C9 C10 1.506(6) .
C9 H9A 0.9900 .
C9 H9B 0.9900 .
C10 C15 1.378(6) .
C10 C11 1.393(7) .
C11 C12 1.385(7) .
C11 H11 0.9500 .
C12 C13 1.365(7) .
C12 H12 0.9500 .
C13 C14 1.395(7) .
C13 C16 1.502(8) .
C14 C15 1.387(7) .
C14 H14 0.9500 .
C15 H15 0.9500 .
C17 C18 1.506(6) .
C17 H17A 0.9900 .
C17 H17B 0.9900 .
C18 C23 1.388(6) .
C18 C19 1.402(6) .
C19 C20 1.376(7) .
C19 H19 0.9500 .
C20 C21 1.395(7) .
C20 H20 0.9500 .
C21 C22 1.385(7) .
C21 C24 1.486(7) .
C22 C23 1.381(7) .
C22 H22 0.9500 .
C23 H23 0.9500 .
C25 C26 1.502(6) .
C25 H25A 0.9900 .
C25 H25B 0.9900 .
C26 C31 1.382(7) .
C26 C27 1.401(6) .
C27 C28 1.379(7) .
C27 H27 0.9500 .
C28 C29 1.391(7) .
C28 H28 0.9500 .
C29 C30 1.394(7) .
C29 C32 1.485(7) .
C30 C31 1.382(6) .
C30 H30 0.9500 .
C31 H31 0.9500 .
C33 C34 1.506(7) .
C33 H33A 0.9900 .
C33 H33B 0.9900 .
C34 C35 1.390(7) .
C34 C39 1.393(6) .
C35 C36 1.379(7) .
C35 H35 0.9500 .
C36 C37 1.382(7) .
C36 H36 0.9500 .
C37 C38 1.385(7) .
C37 C40 1.492(7) .
C38 C39 1.381(7) .
C38 H38 0.9500 .
C39 H39 0.9500 .
C41 C42 1.502(6) .
C41 H41A 0.9900 .
C41 H41B 0.9900 .
C42 C47 1.383(7) .
C42 C43 1.397(7) .
C43 C44 1.381(7) .
C43 H43 0.9500 .
C44 C45 1.388(7) .
C44 H44 0.9500 .
C45 C46 1.378(7) .
C45 C48 1.487(7) .
C46 C47 1.379(7) .
C46 H46 0.9500 .
C47 H47 0.9500 .
C49 C50 1.506(7) .
C49 H49A 0.9900 .
C49 H49B 0.9900 .
C50 C51 1.382(7) .
C50 C55 1.387(7) .
C51 C52 1.391(7) .
C51 H51 0.9500 .
C52 C53 1.375(8) .
C52 H52 0.9500 .
C53 C54 1.379(9) .
C53 C56 1.499(8) .
C54 C55 1.384(8) .
C54 H54 0.9500 .
C55 H55 0.9500 .
C57 C58 1.496(6) .
C57 H57A 0.9900 .
C57 H57B 0.9900 .
C58 C59 1.373(7) .
C58 C63 1.379(6) .
C59 C60 1.378(7) .
C59 H59 0.9500 .
C60 C61 1.380(7) .
C60 H60 0.9500 .
C61 C62 1.381(7) .
C61 C64 1.490(7) .
C62 C63 1.387(7) .
C62 H62 0.9500 .
C63 H63 0.9500 .
C65 C66 1.511(6) .
C65 H65A 0.9900 .
C65 H65B 0.9900 .
C66 C67 1.379(6) .
C66 C71 1.394(6) .
C67 C68 1.391(6) .
C67 H67 0.9500 .
C68 C69 1.389(6) .
C68 H68 0.9500 .
C69 C70 1.389(7) .
C69 C72 1.497(7) .
C70 C71 1.380(7) .
C70 H70 0.9500 .
C71 H71 0.9500 .
C73 C74 1.500(6) .
C73 H73A 0.9900 .
C73 H73B 0.9900 .
C74 C75 1.386(6) .
C74 C79 1.394(6) .
C75 C76 1.374(7) .
C75 H75 0.9500 .
C76 C77 1.385(7) .
C76 H76 0.9500 .
C77 C78 1.377(6) .
C77 C80 1.494(7) .
C78 C79 1.390(6) .
C78 H78 0.9500 .
C79 H79 0.9500 .
C81 C82 1.502(7) .
C81 H81A 0.9900 .
C81 H81B 0.9900 .
C82 C83 1.387(7) .
C82 C87 1.392(7) .
C83 C84 1.381(7) .
C83 H83 0.9500 .
C84 C85 1.388(7) .
C84 H84 0.9500 .
C85 C86 1.388(7) .
C85 C88 1.465(7) .
C86 C87 1.372(7) .
C86 H86 0.9500 .
C87 H87 0.9500 .
C89 C90 1.497(6) .
C89 H89A 0.9900 .
C89 H89B 0.9900 .
C90 C95 1.380(7) .
C90 C91 1.386(7) .
C91 C92 1.387(7) .
C91 H91 0.9500 .
C92 C93 1.371(7) .
C92 H92 0.9500 .
C93 C94 1.377(8) .
C93 C96 1.490(7) .
C94 C95 1.400(7) .
C94 H94 0.9500 .
C95 H95 0.9500 .
F37 C104 1.342(7) .
F38 C104 1.333(6) .
F39 C104 1.334(6) .
F40 C112 1.333(8) .
F40 F42A 1.44(3) .
F41 C112 1.315(7) .
F42 C112 1.389(9) .
F42A C112 1.20(2) .
F43 C120 1.339(6) .
F44 C120 1.342(6) .
F45 C120 1.338(6) .
F46 C128 1.315(7) .
F47 C128 1.331(6) .
F48 C128 1.342(6) .
F49 C136 1.335(6) .
F50 C136 1.336(6) .
F51 C136 1.352(6) .
F52 C144 1.341(6) .
F53 C144 1.326(6) .
F54 C144 1.337(6) .
O13 B13 1.401(6) .
O13 C97 1.423(5) .
O14 B14 1.373(6) .
O14 C105 1.440(6) .
O15 B18 1.382(6) .
O15 C113 1.428(6) .
O16 B15 1.383(6) .
O16 C121 1.434(5) .
O17 B16 1.409(6) .
O17 C129 1.440(5) .
O18 B17 1.373(6) .
O18 C137 1.434(5) .
B13 B17 1.772(7) .
B13 B14 1.804(8) .
B13 B16 1.843(7) 3_665
B13 B15 1.848(7) 3_665
B13 B18 1.871(7) 3_665
B14 B18 1.772(8) .
B14 B16 1.843(7) 3_665
B14 B17 1.905(8) .
B14 B15 1.922(7) .
B15 B16 1.764(7) .
B15 B18 1.824(7) .
B15 B13 1.848(7) 3_665
B15 B17 1.924(7) .
B16 B17 1.825(7) .
B16 B14 1.843(7) 3_665
B16 B13 1.843(7) 3_665
B16 B18 1.870(7) 3_665
B17 B18 1.854(7) 3_665
B18 B17 1.854(7) 3_665
B18 B16 1.870(7) 3_665
B18 B13 1.871(7) 3_665
C97 C98 1.498(7) .
C97 H97A 0.9900 .
C97 H97B 0.9900 .
C98 C103 1.389(7) .
C98 C99 1.394(6) .
C99 C100 1.384(7) .
C99 H99 0.9500 .
C100 C101 1.384(7) .
C100 H100 0.9500 .
C101 C102 1.394(7) .
C101 C104 1.471(7) .
C102 C103 1.374(7) .
C102 H102 0.9500 .
C103 H103 0.9500 .
C105 C106 1.510(7) .
C105 H10A 0.9900 .
C105 H10B 0.9900 .
C106 C107 1.369(7) .
C106 C111 1.390(7) .
C107 C108 1.404(8) .
C107 H107 0.9500 .
C108 C109 1.360(8) .
C108 H108 0.9500 .
C109 C110 1.375(8) .
C109 C112 1.494(8) .
C110 C111 1.376(7) .
C110 H110 0.9500 .
C111 H111 0.9500 .
C113 C114 1.499(7) .
C113 H11A 0.9900 .
C113 H11B 0.9900 .
C114 C119 1.385(7) .
C114 C115 1.402(7) .
C115 C116 1.373(7) .
C115 H115 0.9500 .
C116 C117 1.396(7) .
C116 H116 0.9500 .
C117 C118 1.379(7) .
C117 C120 1.492(7) .
C118 C119 1.389(7) .
C118 H118 0.9500 .
C119 H119 0.9500 .
C121 C122 1.506(6) .
C121 H12A 0.9900 .
C121 H12B 0.9900 .
C122 C123 1.374(7) .
C122 C127 1.389(7) .
C123 C124 1.381(7) .
C123 H123 0.9500 .
C124 C125 1.391(7) .
C124 H124 0.9500 .
C125 C126 1.370(7) .
C125 C128 1.491(7) .
C126 C127 1.388(7) .
C126 H126 0.9500 .
C127 H127 0.9500 .
C129 C130 1.509(6) .
C129 H12C 0.9900 .
C129 H12D 0.9900 .
C130 C135 1.383(6) .
C130 C131 1.386(7) .
C131 C132 1.378(7) .
C131 H131 0.9500 .
C132 C133 1.394(7) .
C132 H132 0.9500 .
C133 C134 1.374(7) .
C133 C136 1.497(7) .
C134 C135 1.385(6) .
C134 H134 0.9500 .
C135 H135 0.9500 .
C137 C138 1.498(6) .
C137 H13A 0.9900 .
C137 H13B 0.9900 .
C138 C143 1.381(7) .
C138 C139 1.399(6) .
C139 C140 1.378(7) .
C139 H139 0.9500 .
C140 C141 1.385(7) .
C140 H140 0.9500 .
C141 C142 1.386(7) .
C141 C144 1.491(7) .
C142 C143 1.392(7) .
C142 H142 0.9500 .
C143 H143 0.9500 .
